data_1574625
loop_
_publ_author_name
'Kallmeier, Fabian'
'Nelmes, Gareth R.'
'McMullin, Claire L.'
'Edwards, Alison J.'
'Hicks, Jamie'

_publ_section_title
;
 Enhancing the nucleophilicity of aluminyl anions: targeting selective
 C--H activation
;
_journal_issue 24
_journal_name_full 'Chemical Science'
_journal_page_first 10750
_journal_page_last 10758
_journal_paper_doi 10.1039/D5SC02682B
_journal_volume 16
_journal_year 2025
_chemical_formula_moiety '2(C59 H72 Al N2 O2), 5.5(C6 H6), 2(K)'
_chemical_formula_sum 'C151 H177 Al2 K2 N4 O4'
_chemical_formula_weight 2244.12
_space_group_crystal_system monoclinic
_space_group_IT_number 13
_space_group_name_Hall '-P 2yac'
_space_group_name_H-M_alt 'P 1 2/n 1'
_atom_sites_solution_hydrogens geom
_atom_sites_solution_primary dual
_audit_creation_date 2025-03-10
_audit_creation_method
;
Olex2 1.5
(compiled 2025.03.06 svn.red2d20d0 for OlexSys, GUI svn.r7188)
;
_audit_update_record
;
2025-03-20 deposited with the CCDC.	2025-05-12 downloaded from the CCDC.
;
_cell_angle_alpha 90
_cell_angle_beta 96.745(2)
_cell_angle_gamma 90
_cell_formula_units_Z 4
_cell_length_a 20.4545(3)
_cell_length_b 14.2108(2)
_cell_length_c 45.7301(8)
_cell_measurement_reflns_used 17822
_cell_measurement_temperature 150.00(10)
_cell_measurement_theta_max 74.0310
_cell_measurement_theta_min 3.1270
_cell_volume 13200.6(4)
_computing_cell_refinement 'CrysAlisPro 1.171.42.85a (Rigaku OD, 2023)'
_computing_data_collection 'CrysAlisPro 1.171.42.85a (Rigaku OD, 2023)'
_computing_data_reduction 'CrysAlisPro 1.171.42.85a (Rigaku OD, 2023)'
_computing_molecular_graphics 'Olex2 1.5 (Dolomanov et al., 2009)'
_computing_publication_material 'Olex2 1.5 (Dolomanov et al., 2009)'
_computing_structure_refinement 'SHELXL 2019/3 (Sheldrick, 2015)'
_computing_structure_solution 'SHELXT 2018/2 (Sheldrick, 2018)'
_diffrn_ambient_environment N~2~
_diffrn_ambient_temperature 150.00(10)
_diffrn_detector 'Hybrid Pixel Array Detector'
_diffrn_detector_area_resol_mean 10.0000
_diffrn_detector_type HyPix
_diffrn_measured_fraction_theta_full 0.996
_diffrn_measured_fraction_theta_max 0.956
_diffrn_measurement_details
;
List of Runs (angles in degrees, time in seconds):

  # Type    Start    End  Width  t~exp~   \w     \q     \k     \f   Frames
#--------------------------------------------------------------------------
  1  \w    -28.00  27.00   0.50   15.00    --  -46.57  52.00-157.00  110
  2  \w   -120.00 -32.00   0.50   15.00    --  -46.57 -52.00  57.00  176
  3  \w     52.00  77.00   0.50   15.00    --   46.57  52.00-157.00   50
  4  \w     -7.00  18.00   0.50   15.00    --   46.57 -52.00  57.00   50
  5  \w     31.00  70.00   0.50   60.00    --  104.28 -52.00  57.00   78
  6  \w     92.00 178.00   0.50   60.00    --  104.28  52.00-157.00  172
  7  \w     -6.00  28.00   0.50   15.00    --  -46.57  19.00   0.00   68
  8  \w     -1.00  26.00   0.50   15.00    --  -46.57  19.00 150.00   54
  9  \w    -21.00  17.00   0.50   15.00    --  -46.57  38.00   0.00   76
 10  \w     -7.00  28.00   0.50   15.00    --  -46.57  19.00 -30.00   70
 11  \w     41.00 111.00   0.50   60.00    --  104.28-125.00  90.00  140
 12  \w     33.00  58.00   0.50   60.00    --  104.28 -30.00  60.00   50
 13  \w     29.00  59.00   0.50   60.00    --  104.28 -30.00 -90.00   60
 14  \w     28.00  53.00   0.50   60.00    --  104.28 -30.00 -60.00   50
 15  \w     95.00 176.00   0.50   60.00    --  104.28  45.00 150.00  162
 16  \w     32.00  62.00   0.50   60.00    --  104.28 -61.00 -30.00   60
 17  \w     32.00  57.00   0.50   60.00    --  104.28 -45.00 120.00   50
 18  \w     36.00  66.00   0.50   60.00    --  104.28 -45.00 -90.00   60
 19  \w     28.00  56.00   0.50   60.00    --  104.28 -30.00  90.00   56
 20  \w     28.00  56.00   0.50   60.00    --  104.28 -30.00-120.00   56
 21  \w     33.00  59.00   0.50   60.00    --  104.28 -30.00-150.00   52
 22  \w     39.00  92.00   0.50   60.00    --  104.28 -61.00 120.00  106
 23  \w     37.00  71.00   0.50   60.00    --  104.28 -45.00-150.00   68
;
_diffrn_measurement_device 'four-circle diffractometer'
_diffrn_measurement_device_type 'SuperNova, Dual, Cu at home/near, HyPix'
_diffrn_measurement_method '\w scans'
_diffrn_orient_matrix_type 'CrysAlisPro convention (1999,Acta A55,543-557)'
_diffrn_orient_matrix_UB_11 -0.0102324000
_diffrn_orient_matrix_UB_12 0.0441660000
_diffrn_orient_matrix_UB_13 0.0298894000
_diffrn_orient_matrix_UB_21 0.0610538000
_diffrn_orient_matrix_UB_22 -0.0527805000
_diffrn_orient_matrix_UB_23 0.0146317000
_diffrn_orient_matrix_UB_31 0.0437845000
_diffrn_orient_matrix_UB_32 0.0838423000
_diffrn_orient_matrix_UB_33 -0.0065190000
_diffrn_radiation_monochromator mirror
_diffrn_radiation_probe x-ray
_diffrn_radiation_type 'Cu K\a'
_diffrn_radiation_wavelength 1.54184
_diffrn_reflns_av_R_equivalents 0.0759
_diffrn_reflns_av_unetI/netI 0.0719
_diffrn_reflns_Laue_measured_fraction_full 0.996
_diffrn_reflns_Laue_measured_fraction_max 0.956
_diffrn_reflns_limit_h_max 25
_diffrn_reflns_limit_h_min -25
_diffrn_reflns_limit_k_max 17
_diffrn_reflns_limit_k_min -11
_diffrn_reflns_limit_l_max 57
_diffrn_reflns_limit_l_min -51
_diffrn_reflns_number 82810
_diffrn_reflns_point_group_measured_fraction_full 0.996
_diffrn_reflns_point_group_measured_fraction_max 0.956
_diffrn_reflns_theta_full 67.684
_diffrn_reflns_theta_max 76.669
_diffrn_reflns_theta_min 3.110
_diffrn_source 'micro-focus sealed X-ray tube'
_diffrn_source_type 'SuperNova (Cu) X-ray Source'
_exptl_absorpt_coefficient_mu 1.177
_exptl_absorpt_correction_T_max 1.00000
_exptl_absorpt_correction_T_min 0.77158
_exptl_absorpt_correction_type multi-scan
_exptl_absorpt_process_details
;
CrysAlisPro 1.171.42.85a (Rigaku Oxford Diffraction, 2023)
Empirical absorption correction using spherical harmonics,
implemented in SCALE3 ABSPACK scaling algorithm.
;
_exptl_crystal_colour colourless
_exptl_crystal_colour_primary colourless
_exptl_crystal_density_diffrn 1.129
_exptl_crystal_description block
_exptl_crystal_F_000 4828
_exptl_crystal_size_max 0.22
_exptl_crystal_size_mid 0.08
_exptl_crystal_size_min 0.06
_refine_diff_density_max 0.623
_refine_diff_density_min -0.421
_refine_diff_density_rms 0.072
_refine_ls_extinction_method none
_refine_ls_goodness_of_fit_ref 1.093
_refine_ls_hydrogen_treatment constr
_refine_ls_matrix_type full
_refine_ls_number_parameters 1455
_refine_ls_number_reflns 26583
_refine_ls_number_restraints 72
_refine_ls_restrained_S_all 1.095
_refine_ls_R_factor_all 0.1149
_refine_ls_R_factor_gt 0.0863
_refine_ls_shift/su_max 0.001
_refine_ls_shift/su_mean 0.000
_refine_ls_structure_factor_coef Fsqd
_refine_ls_weighting_details 'w=1/[\s^2^(Fo^2^)+(0.0953P)^2^+17.5985P] where P=(Fo^2^+2Fc^2^)/3'
_refine_ls_weighting_scheme calc
_refine_ls_wR_factor_gt 0.2152
_refine_ls_wR_factor_ref 0.2317
_reflns_Friedel_coverage 0.000
_reflns_number_gt 19540
_reflns_number_total 26583
_reflns_threshold_expression 'I > 2\s(I)'
_cod_data_source_file d5sc02682b2.cif
_cod_data_source_block compound-8
_cod_depositor_comments 'Adding full bibliography for 1574617--1574626.cif.'
_cod_database_code 1574625
_shelx_shelxl_version_number 2019/3
_chemical_oxdiff_formula 'C H N O Al K'
_shelx_space_group_comment
;
The symmetry employed for this shelxl refinement is uniquely defined
by the following loop, which should always be used as a source of
symmetry information in preference to the above space-group names.
They are only intended as comments.
;
_shelx_estimated_absorpt_t_max 0.933
_shelx_estimated_absorpt_t_min 0.782
_olex2_refinement_description
;
1. Fixed Uiso
 At 1.2 times of:
  All C(H) groups
 At 1.5 times of:
  All C(H,H,H) groups
2. Uiso/Uaniso restraints and constraints
C149 \\sim C150 \\sim C151: within 2A with sigma of 0.005 and sigma for
terminal atoms of 0.01 within 2A
C149 \\sim C150 \\sim C151 \\sim C152 \\sim C153 \\sim C154: within 2A with
sigma of 0.005 and sigma for terminal atoms of 0.01 within 2A
C123 \\sim C122 \\sim C121 \\sim C120 \\sim C119 \\sim C124: within 2A with
sigma of 0.005 and sigma for terminal atoms of 0.01 within 2A
3. Others
 Fixed Sof: C149(0.5) H149(0.5) C150(0.5) H150(0.5) C151(0.5) H151(0.5)
 C152(0.5) H152(0.5) C153(0.5) H153(0.5) C154(0.5) H154(0.5)
4.a Ternary CH refined with riding coordinates:
 C30(H30), C33(H33), C42(H42), C45(H45), C89(H89), C92(H92), C101(H101),
 C104(H104)
4.b Aromatic/amide H refined with riding coordinates:
 C3(H3), C5(H5), C9(H9), C11(H11), C26(H26), C27(H27), C28(H28), C38(H38),
 C39(H39), C40(H40), C49(H49), C50(H50), C51(H51), C52(H52), C53(H53), C55(H55),
  C56(H56), C57(H57), C58(H58), C59(H59), C62(H62), C64(H64), C68(H68),
 C70(H70), C85(H85), C86(H86), C87(H87), C97(H97), C98(H98), C99(H99),
 C108(H108), C109(H109), C110(H110), C111(H111), C112(H112), C114(H114),
 C115(H115), C116(H116), C117(H117), C118(H118), C123(H123), C122(H122),
 C121(H121), C120(H120), C119(H119), C124(H124), C129(H129), C128(H128),
 C127(H127), C126(H126), C125(H125), C130(H130), C136(H136), C135(H135),
 C134(H134), C133(H133), C132(H132), C131(H131), C141(H141), C140(H140),
 C139(H139), C138(H138), C137(H137), C142(H142), C148(H148), C147(H147),
 C146(H146), C145(H145), C144(H144), C143(H143), C149(H149), C150(H150),
 C151(H151), C152(H152), C153(H153), C154(H154)
4.c Fitted hexagon refined as free rotating group:
 C123(C122,C121,C120,C119,C124), C129(C128,C127,C126,C125,C130), C136(C135,
 C134,C133,C132,C131), C141(C140,C139,C138,C137,C142), C148(C147,C146,C145,C144,
 C143), C149(C150,C151,C152,C153,C154)
4.d Idealised Me refined as rotating group:
 C15(H15A,H15B,H15C), C16(H16A,H16B,H16C), C17(H17A,H17B,H17C), C18(H18A,H18B,
 H18C), C19(H19A,H19B,H19C), C21(H21A,H21B,H21C), C22(H22A,H22B,H22C), C23(H23A,
 H23B,H23C), C31(H31A,H31B,H31C), C32(H32A,H32B,H32C), C34(H34A,H34B,H34C),
 C35(H35A,H35B,H35C), C43(H43A,H43B,H43C), C44(H44A,H44B,H44C), C46(H46A,H46B,
 H46C), C47(H47A,H47B,H47C), C74(H74A,H74B,H74C), C75(H75A,H75B,H75C), C76(H76A,
 H76B,H76C), C77(H77A,H77B,H77C), C78(H78A,H78B,H78C), C80(H80A,H80B,H80C),
 C81(H81A,H81B,H81C), C82(H82A,H82B,H82C), C90(H90A,H90B,H90C), C91(H91A,H91B,
 H91C), C93(H93A,H93B,H93C), C94(H94A,H94B,H94C), C102(H10A,H10B,H10C),
 C103(H10D,H10E,H10F), C105(H10G,H10H,H10I), C106(H10J,H10K,H10L)
;
_olex2_submission_special_instructions 'No special instructions were received'
_oxdiff_exptl_absorpt_empirical_details
;
Empirical correction (ABSPACK) includes:
- Absorption correction using spherical harmonics
- Frame scaling
;
_oxdiff_exptl_absorpt_empirical_full_max 1.677
_oxdiff_exptl_absorpt_empirical_full_min 0.466

loop_
_space_group_symop_operation_xyz
'x, y, z'
'-x+1/2, y, -z+1/2'
'-x, -y, -z'
'x-1/2, -y, z-1/2'

loop_
_atom_site_label
_atom_site_type_symbol
_atom_site_fract_x
_atom_site_fract_y
_atom_site_fract_z
_atom_site_U_iso_or_equiv
_atom_site_adp_type
_atom_site_occupancy
_atom_site_site_symmetry_order
_atom_site_calc_flag
_atom_site_refinement_flags_posn
_atom_site_refinement_flags_adp
_atom_site_refinement_flags_occupancy
_atom_site_disorder_assembly
_atom_site_disorder_group
K1 K -0.03358(4) 0.70946(6) 0.25232(2) 0.03862(19) Uani 1 1 d . . . . .
K2 K 0.29146(4) 0.73302(6) 0.38022(2) 0.03779(19) Uani 1 1 d . . . . .
Al1 Al 0.05320(5) 0.55421(7) 0.33607(2) 0.0247(2) Uani 1 1 d . . . . .
Al2 Al 0.46591(5) 0.88482(6) 0.34828(2) 0.0243(2) Uani 1 1 d . . . . .
O1 O 0.03942(11) 0.51597(15) 0.37933(5) 0.0254(5) Uani 1 1 d . . . . .
O2 O 0.10873(12) 0.64473(16) 0.35030(5) 0.0308(5) Uani 1 1 d . . . . .
O3 O 0.56521(11) 0.92304(15) 0.35960(5) 0.0261(5) Uani 1 1 d . . . . .
O4 O 0.49064(11) 0.79516(16) 0.32426(5) 0.0295(5) Uani 1 1 d . . . . .
N1 N 0.09030(14) 0.42721(19) 0.34002(6) 0.0270(6) Uani 1 1 d . . . . .
N2 N -0.03624(14) 0.5969(2) 0.33926(6) 0.0280(6) Uani 1 1 d . . . . .
N3 N 0.48421(13) 0.84159(19) 0.38874(6) 0.0264(6) Uani 1 1 d . . . . .
N4 N 0.47074(13) 1.01044(19) 0.33179(6) 0.0266(6) Uani 1 1 d . . . . .
C1 C 0.06317(16) 0.4272(2) 0.38856(7) 0.0259(6) Uani 1 1 d . . . . .
C2 C 0.09303(16) 0.3807(2) 0.36664(7) 0.0260(7) Uani 1 1 d . . . . .
C3 C 0.12025(17) 0.2923(2) 0.37493(8) 0.0295(7) Uani 1 1 d . . . . .
H3 H 0.143638 0.258674 0.361502 0.035 Uiso 1 1 calc R U . . .
C4 C 0.11368(17) 0.2526(2) 0.40248(8) 0.0309(7) Uani 1 1 d . . . . .
C5 C 0.07866(17) 0.3026(3) 0.42229(8) 0.0320(7) Uani 1 1 d . . . . .
H5 H 0.072776 0.275089 0.440734 0.038 Uiso 1 1 calc R U . . .
C6 C 0.05254(16) 0.3914(2) 0.41539(7) 0.0275(7) Uani 1 1 d . . . . .
C7 C 0.01250(17) 0.4529(3) 0.43481(7) 0.0312(7) Uani 1 1 d . . . . .
C8 C -0.03892(17) 0.5061(2) 0.41422(7) 0.0288(7) Uani 1 1 d . . . . .
C9 C -0.10355(17) 0.5284(3) 0.41992(8) 0.0323(7) Uani 1 1 d . . . . .
H9 H -0.118094 0.508950 0.437952 0.039 Uiso 1 1 calc R U . . .
C10 C -0.14601(17) 0.5780(3) 0.39982(8) 0.0329(7) Uani 1 1 d . . . . .
C11 C -0.12517(17) 0.6072(3) 0.37279(8) 0.0316(7) Uani 1 1 d . . . . .
H11 H -0.153982 0.643113 0.359311 0.038 Uiso 1 1 calc R U . . .
C12 C -0.06249(16) 0.5835(2) 0.36581(7) 0.0274(7) Uani 1 1 d . . . . .
C13 C -0.02239(16) 0.5370(2) 0.38767(7) 0.0266(7) Uani 1 1 d . . . . .
C14 C 0.14084(19) 0.1546(3) 0.41107(8) 0.0368(8) Uani 1 1 d . . . . .
C15 C 0.1876(2) 0.1608(3) 0.43989(10) 0.0543(11) Uani 1 1 d . . . . .
H15A H 0.226892 0.196697 0.436490 0.081 Uiso 1 1 calc R U . . .
H15B H 0.200438 0.097297 0.446610 0.081 Uiso 1 1 calc R U . . .
H15C H 0.165136 0.192492 0.454937 0.081 Uiso 1 1 calc R U . . .
C16 C 0.1789(2) 0.1107(3) 0.38765(10) 0.0516(11) Uani 1 1 d . . . . .
H16A H 0.149128 0.101420 0.369459 0.077 Uiso 1 1 calc R U . . .
H16B H 0.196917 0.049801 0.394702 0.077 Uiso 1 1 calc R U . . .
H16C H 0.214909 0.152579 0.383785 0.077 Uiso 1 1 calc R U . . .
C17 C 0.0836(3) 0.0881(3) 0.41594(14) 0.0631(13) Uani 1 1 d . . . . .
H17A H 0.061498 0.111174 0.432428 0.095 Uiso 1 1 calc R U . . .
H17B H 0.100823 0.024755 0.420411 0.095 Uiso 1 1 calc R U . . .
H17C H 0.052087 0.086202 0.398067 0.095 Uiso 1 1 calc R U . . .
C18 C -0.01867(19) 0.3927(3) 0.45713(8) 0.0387(8) Uani 1 1 d . . . . .
H18A H -0.048542 0.346694 0.446696 0.058 Uiso 1 1 calc R U . . .
H18B H -0.043421 0.433217 0.469248 0.058 Uiso 1 1 calc R U . . .
H18C H 0.015948 0.359658 0.469778 0.058 Uiso 1 1 calc R U . . .
C19 C 0.05899(19) 0.5246(3) 0.45162(9) 0.0396(8) Uani 1 1 d . . . . .
H19A H 0.094394 0.491258 0.463690 0.059 Uiso 1 1 calc R U . . .
H19B H 0.034243 0.562941 0.464346 0.059 Uiso 1 1 calc R U . . .
H19C H 0.077948 0.565457 0.437535 0.059 Uiso 1 1 calc R U . . .
C20 C -0.21636(19) 0.6040(3) 0.40587(9) 0.0447(10) Uani 1 1 d . . . . .
C21 C -0.2664(2) 0.5675(6) 0.38083(13) 0.094(2) Uani 1 1 d . . . . .
H21A H -0.262969 0.498890 0.379591 0.141 Uiso 1 1 calc R U . . .
H21B H -0.257221 0.595647 0.362171 0.141 Uiso 1 1 calc R U . . .
H21C H -0.310947 0.584755 0.384719 0.141 Uiso 1 1 calc R U . . .
C22 C -0.2342(2) 0.5617(3) 0.43449(11) 0.0532(11) Uani 1 1 d . . . . .
H22A H -0.204587 0.586617 0.451080 0.080 Uiso 1 1 calc R U . . .
H22B H -0.229776 0.493044 0.433822 0.080 Uiso 1 1 calc R U . . .
H22C H -0.279756 0.578072 0.436994 0.080 Uiso 1 1 calc R U . . .
C23 C -0.2217(3) 0.7107(4) 0.40814(15) 0.0783(19) Uani 1 1 d . . . . .
H23A H -0.266536 0.727741 0.411666 0.117 Uiso 1 1 calc R U . . .
H23B H -0.211630 0.739506 0.389722 0.117 Uiso 1 1 calc R U . . .
H23C H -0.190395 0.733356 0.424483 0.117 Uiso 1 1 calc R U . . .
C24 C 0.11400(18) 0.3772(2) 0.31604(7) 0.0302(7) Uani 1 1 d . . . . .
C25 C 0.17328(18) 0.4058(3) 0.30591(8) 0.0346(8) Uani 1 1 d . . . . .
C26 C 0.1914(2) 0.3648(3) 0.28034(9) 0.0414(9) Uani 1 1 d . . . . .
H26 H 0.230883 0.384649 0.273119 0.050 Uiso 1 1 calc R U . . .
C27 C 0.1538(2) 0.2968(3) 0.26543(9) 0.0503(11) Uani 1 1 d . . . . .
H27 H 0.166116 0.271912 0.247585 0.060 Uiso 1 1 calc R U . . .
C28 C 0.0978(2) 0.2641(3) 0.27641(9) 0.0444(10) Uani 1 1 d . . . . .
H28 H 0.072991 0.214696 0.266485 0.053 Uiso 1 1 calc R U . . .
C29 C 0.0770(2) 0.3030(3) 0.30195(8) 0.0361(8) Uani 1 1 d . . . . .
C30 C 0.0149(2) 0.2629(3) 0.31270(9) 0.0437(9) Uani 1 1 d . . . . .
H30 H 0.005168 0.300795 0.330102 0.052 Uiso 1 1 calc R U . . .
C31 C -0.0444(2) 0.2693(3) 0.28944(12) 0.0573(12) Uani 1 1 d . . . . .
H31A H -0.037881 0.227750 0.272927 0.086 Uiso 1 1 calc R U . . .
H31B H -0.049633 0.334274 0.282391 0.086 Uiso 1 1 calc R U . . .
H31C H -0.084035 0.249909 0.298015 0.086 Uiso 1 1 calc R U . . .
C32 C 0.0241(3) 0.1600(3) 0.32260(11) 0.0570(12) Uani 1 1 d . . . . .
H32A H -0.017769 0.135115 0.327682 0.085 Uiso 1 1 calc R U . . .
H32B H 0.057307 0.156631 0.339865 0.085 Uiso 1 1 calc R U . . .
H32C H 0.038717 0.122619 0.306565 0.085 Uiso 1 1 calc R U . . .
C33 C 0.21800(18) 0.4783(3) 0.32285(9) 0.0386(8) Uani 1 1 d . . . . .
H33 H 0.189296 0.529518 0.329262 0.046 Uiso 1 1 calc R U . . .
C34 C 0.2548(2) 0.4343(3) 0.35064(10) 0.0446(9) Uani 1 1 d . . . . .
H34A H 0.223051 0.405822 0.362469 0.067 Uiso 1 1 calc R U . . .
H34B H 0.279889 0.483101 0.362209 0.067 Uiso 1 1 calc R U . . .
H34C H 0.285008 0.385765 0.345026 0.067 Uiso 1 1 calc R U . . .
C35 C 0.2676(2) 0.5239(3) 0.30450(12) 0.0544(11) Uani 1 1 d . . . . .
H35A H 0.298618 0.476137 0.299152 0.082 Uiso 1 1 calc R U . . .
H35B H 0.291732 0.573614 0.316045 0.082 Uiso 1 1 calc R U . . .
H35C H 0.244062 0.551124 0.286569 0.082 Uiso 1 1 calc R U . . .
C36 C -0.07663(16) 0.6537(2) 0.31835(7) 0.0286(7) Uani 1 1 d . . . . .
C37 C -0.12378(17) 0.6117(3) 0.29722(8) 0.0338(8) Uani 1 1 d . . . . .
C38 C -0.16560(18) 0.6695(3) 0.27878(8) 0.0405(9) Uani 1 1 d . . . . .
H38 H -0.197121 0.641319 0.264516 0.049 Uiso 1 1 calc R U . . .
C39 C -0.1625(2) 0.7665(3) 0.28068(9) 0.0454(10) Uani 1 1 d . . . . .
H39 H -0.192254 0.804410 0.268241 0.055 Uiso 1 1 calc R U . . .
C40 C -0.1161(2) 0.8073(3) 0.30068(9) 0.0427(9) Uani 1 1 d . . . . .
H40 H -0.113672 0.873970 0.301747 0.051 Uiso 1 1 calc R U . . .
C41 C -0.07187(19) 0.7536(3) 0.31970(8) 0.0356(8) Uani 1 1 d . . . . .
C42 C -0.0223(2) 0.8045(3) 0.34115(9) 0.0434(9) Uani 1 1 d . . . . .
H42 H 0.006520 0.756109 0.352096 0.052 Uiso 1 1 calc R U . . .
C43 C -0.0558(3) 0.8599(4) 0.36343(12) 0.0716(15) Uani 1 1 d . . . . .
H43A H -0.022500 0.890905 0.377309 0.107 Uiso 1 1 calc R U . . .
H43B H -0.082062 0.817193 0.374186 0.107 Uiso 1 1 calc R U . . .
H43C H -0.084695 0.907544 0.353192 0.107 Uiso 1 1 calc R U . . .
C44 C 0.0216(3) 0.8685(3) 0.32487(12) 0.0590(12) Uani 1 1 d . . . . .
H44A H -0.006042 0.909925 0.311476 0.088 Uiso 1 1 calc R U . . .
H44B H 0.049322 0.829853 0.313532 0.088 Uiso 1 1 calc R U . . .
H44C H 0.049566 0.906563 0.339165 0.088 Uiso 1 1 calc R U . . .
C45 C -0.13124(19) 0.5055(3) 0.29466(9) 0.0395(9) Uani 1 1 d . . . . .
H45 H -0.089102 0.476313 0.303610 0.047 Uiso 1 1 calc R U . . .
C46 C -0.1446(2) 0.4714(3) 0.26247(9) 0.0497(10) Uani 1 1 d . . . . .
H46A H -0.147626 0.402556 0.262123 0.074 Uiso 1 1 calc R U . . .
H46B H -0.108495 0.491505 0.251589 0.074 Uiso 1 1 calc R U . . .
H46C H -0.186056 0.498376 0.253275 0.074 Uiso 1 1 calc R U . . .
C47 C -0.1865(2) 0.4703(4) 0.31181(11) 0.0542(11) Uani 1 1 d . . . . .
H47A H -0.228344 0.498970 0.303687 0.081 Uiso 1 1 calc R U . . .
H47B H -0.176696 0.487689 0.332593 0.081 Uiso 1 1 calc R U . . .
H47C H -0.189929 0.401669 0.310091 0.081 Uiso 1 1 calc R U . . .
C48 C 0.06141(16) 0.5752(2) 0.29273(7) 0.0274(7) Uani 1 1 d . . . . .
C49 C 0.03355(17) 0.5160(2) 0.27002(8) 0.0317(7) Uani 1 1 d . . . . .
H49 H 0.004358 0.467842 0.274754 0.038 Uiso 1 1 calc R U . . .
C50 C 0.04642(18) 0.5242(3) 0.24108(8) 0.0361(8) Uani 1 1 d . . . . .
H50 H 0.026310 0.482219 0.226562 0.043 Uiso 1 1 calc R U . . .
C51 C 0.08844(19) 0.5934(3) 0.23333(8) 0.0382(8) Uani 1 1 d . . . . .
H51 H 0.097401 0.599336 0.213500 0.046 Uiso 1 1 calc R U . . .
C52 C 0.11745(18) 0.6541(3) 0.25476(9) 0.0371(8) Uani 1 1 d . . . . .
H52 H 0.146417 0.702028 0.249642 0.044 Uiso 1 1 calc R U . . .
C53 C 0.10412(18) 0.6448(2) 0.28381(8) 0.0322(7) Uani 1 1 d . . . . .
H53 H 0.124580 0.687054 0.298178 0.039 Uiso 1 1 calc R U . . .
C54 C 0.13832(16) 0.6710(2) 0.37659(7) 0.0282(7) Uani 1 1 d . . . . .
C55 C 0.13739(19) 0.7661(3) 0.38494(9) 0.0391(8) Uani 1 1 d . . . . .
H55 H 0.115849 0.810947 0.371740 0.047 Uiso 1 1 calc R U . . .
C56 C 0.1673(2) 0.7952(3) 0.41201(10) 0.0467(10) Uani 1 1 d . . . . .
H56 H 0.165236 0.859639 0.417344 0.056 Uiso 1 1 calc R U . . .
C57 C 0.2000(2) 0.7324(4) 0.43146(9) 0.0484(10) Uani 1 1 d . . . . .
H57 H 0.220067 0.752777 0.450188 0.058 Uiso 1 1 calc R U . . .
C58 C 0.2032(2) 0.6383(3) 0.42308(9) 0.0462(10) Uani 1 1 d . . . . .
H58 H 0.226209 0.594274 0.436136 0.055 Uiso 1 1 calc R U . . .
C59 C 0.17339(18) 0.6084(3) 0.39609(8) 0.0368(8) Uani 1 1 d . . . . .
H59 H 0.176733 0.544220 0.390658 0.044 Uiso 1 1 calc R U . . .
C60 C 0.59130(16) 0.9021(2) 0.38827(7) 0.0265(7) Uani 1 1 d . . . . .
C61 C 0.54680(17) 0.8551(2) 0.40374(7) 0.0272(7) Uani 1 1 d . . . . .
C62 C 0.57007(17) 0.8318(2) 0.43285(7) 0.0295(7) Uani 1 1 d . . . . .
H62 H 0.542916 0.795910 0.444142 0.035 Uiso 1 1 calc R U . . .
C63 C 0.63202(18) 0.8600(2) 0.44562(7) 0.0306(7) Uani 1 1 d . . . . .
C64 C 0.67452(17) 0.9090(2) 0.42869(7) 0.0289(7) Uani 1 1 d . . . . .
H64 H 0.717581 0.925726 0.437167 0.035 Uiso 1 1 calc R U . . .
C65 C 0.65316(17) 0.9327(2) 0.39951(8) 0.0288(7) Uani 1 1 d . . . . .
C66 C 0.69352(17) 0.9890(3) 0.37904(8) 0.0320(7) Uani 1 1 d . . . . .
C67 C 0.64453(17) 1.0477(2) 0.35835(7) 0.0300(7) Uani 1 1 d . . . . .
C68 C 0.65697(18) 1.1375(3) 0.34721(8) 0.0333(8) Uani 1 1 d . . . . .
H68 H 0.698781 1.166013 0.352238 0.040 Uiso 1 1 calc R U . . .
C69 C 0.60808(18) 1.1854(2) 0.32872(8) 0.0322(7) Uani 1 1 d . . . . .
C70 C 0.54564(18) 1.1452(2) 0.32231(8) 0.0315(7) Uani 1 1 d . . . . .
H70 H 0.512742 1.178237 0.309966 0.038 Uiso 1 1 calc R U . . .
C71 C 0.53045(16) 1.0570(2) 0.33377(7) 0.0271(7) Uani 1 1 d . . . . .
C72 C 0.58330(16) 1.0111(2) 0.35005(7) 0.0264(7) Uani 1 1 d . . . . .
C73 C 0.65613(19) 0.8391(3) 0.47815(8) 0.0352(8) Uani 1 1 d . . . . .
C74 C 0.6019(3) 0.7974(4) 0.49450(10) 0.0623(13) Uani 1 1 d . . . . .
H74A H 0.619170 0.786178 0.515104 0.093 Uiso 1 1 calc R U . . .
H74B H 0.586830 0.737853 0.485249 0.093 Uiso 1 1 calc R U . . .
H74C H 0.564905 0.841586 0.493620 0.093 Uiso 1 1 calc R U . . .
C75 C 0.6785(3) 0.9314(3) 0.49371(10) 0.0575(12) Uani 1 1 d . . . . .
H75A H 0.643877 0.978937 0.489789 0.086 Uiso 1 1 calc R U . . .
H75B H 0.718821 0.953770 0.486290 0.086 Uiso 1 1 calc R U . . .
H75C H 0.687201 0.920504 0.514969 0.086 Uiso 1 1 calc R U . . .
C76 C 0.7140(3) 0.7728(4) 0.48024(10) 0.0660(15) Uani 1 1 d . . . . .
H76A H 0.750280 0.802276 0.471419 0.099 Uiso 1 1 calc R U . . .
H76B H 0.701032 0.714420 0.469693 0.099 Uiso 1 1 calc R U . . .
H76C H 0.728233 0.758471 0.500976 0.099 Uiso 1 1 calc R U . . .
C77 C 0.74476(19) 1.0507(3) 0.39634(9) 0.0460(10) Uani 1 1 d . . . . .
H77A H 0.722879 1.095652 0.408204 0.069 Uiso 1 1 calc R U . . .
H77B H 0.769620 1.084941 0.382686 0.069 Uiso 1 1 calc R U . . .
H77C H 0.774911 1.011253 0.409323 0.069 Uiso 1 1 calc R U . . .
C78 C 0.72863(19) 0.9193(3) 0.36016(9) 0.0431(9) Uani 1 1 d . . . . .
H78A H 0.762274 0.884532 0.372834 0.065 Uiso 1 1 calc R U . . .
H78B H 0.749499 0.954213 0.345263 0.065 Uiso 1 1 calc R U . . .
H78C H 0.696382 0.875070 0.350416 0.065 Uiso 1 1 calc R U . . .
C79 C 0.6244(2) 1.2832(3) 0.31695(9) 0.0412(9) Uani 1 1 d . . . . .
C80 C 0.6432(3) 1.3498(3) 0.34281(12) 0.0670(15) Uani 1 1 d . . . . .
H80A H 0.605922 1.356489 0.354280 0.100 Uiso 1 1 calc R U . . .
H80B H 0.654685 1.411548 0.335330 0.100 Uiso 1 1 calc R U . . .
H80C H 0.681109 1.324114 0.355390 0.100 Uiso 1 1 calc R U . . .
C81 C 0.5666(2) 1.3266(3) 0.29723(10) 0.0474(10) Uani 1 1 d . . . . .
H81A H 0.555349 1.286656 0.279911 0.071 Uiso 1 1 calc R U . . .
H81B H 0.578864 1.389442 0.290909 0.071 Uiso 1 1 calc R U . . .
H81C H 0.528418 1.331658 0.308261 0.071 Uiso 1 1 calc R U . . .
C82 C 0.6821(2) 1.2740(3) 0.29863(13) 0.0615(14) Uani 1 1 d . . . . .
H82A H 0.719618 1.245093 0.310617 0.092 Uiso 1 1 calc R U . . .
H82B H 0.694608 1.336565 0.292178 0.092 Uiso 1 1 calc R U . . .
H82C H 0.668915 1.234552 0.281369 0.092 Uiso 1 1 calc R U . . .
C83 C 0.44259(16) 0.7871(2) 0.40531(7) 0.0277(7) Uani 1 1 d . . . . .
C84 C 0.44369(17) 0.6872(2) 0.40350(8) 0.0309(7) Uani 1 1 d . . . . .
C85 C 0.40923(19) 0.6346(3) 0.42237(9) 0.0384(8) Uani 1 1 d . . . . .
H85 H 0.409675 0.567912 0.421165 0.046 Uiso 1 1 calc R U . . .
C86 C 0.37450(19) 0.6776(3) 0.44274(9) 0.0416(9) Uani 1 1 d . . . . .
H86 H 0.352346 0.640446 0.455772 0.050 Uiso 1 1 calc R U . . .
C87 C 0.37188(19) 0.7746(3) 0.44422(8) 0.0395(8) Uani 1 1 d . . . . .
H87 H 0.347413 0.803661 0.458168 0.047 Uiso 1 1 calc R U . . .
C88 C 0.40487(17) 0.8311(3) 0.42538(8) 0.0326(7) Uani 1 1 d . . . . .
C89 C 0.39946(19) 0.9371(3) 0.42770(8) 0.0376(8) Uani 1 1 d . . . . .
H89 H 0.413469 0.964949 0.409345 0.045 Uiso 1 1 calc R U . . .
C90 C 0.3285(2) 0.9687(3) 0.42985(9) 0.0449(9) Uani 1 1 d . . . . .
H90A H 0.299634 0.944213 0.412955 0.067 Uiso 1 1 calc R U . . .
H90B H 0.326512 1.037597 0.429859 0.067 Uiso 1 1 calc R U . . .
H90C H 0.314139 0.944495 0.448114 0.067 Uiso 1 1 calc R U . . .
C91 C 0.4451(2) 0.9764(3) 0.45396(11) 0.0529(11) Uani 1 1 d . . . . .
H91A H 0.435032 0.945922 0.472133 0.079 Uiso 1 1 calc R U . . .
H91B H 0.438280 1.044430 0.455407 0.079 Uiso 1 1 calc R U . . .
H91C H 0.491015 0.963928 0.451096 0.079 Uiso 1 1 calc R U . . .
C92 C 0.48334(19) 0.6351(3) 0.38250(9) 0.0370(8) Uani 1 1 d . . . . .
H92 H 0.501337 0.682791 0.369498 0.044 Uiso 1 1 calc R U . . .
C93 C 0.4403(2) 0.5671(3) 0.36288(11) 0.0557(11) Uani 1 1 d . . . . .
H93A H 0.467622 0.532828 0.350215 0.084 Uiso 1 1 calc R U . . .
H93B H 0.406277 0.602514 0.350629 0.084 Uiso 1 1 calc R U . . .
H93C H 0.419463 0.522339 0.375189 0.084 Uiso 1 1 calc R U . . .
C94 C 0.5412(2) 0.5837(4) 0.39928(13) 0.0635(13) Uani 1 1 d . . . . .
H94A H 0.524843 0.534324 0.411480 0.095 Uiso 1 1 calc R U . . .
H94B H 0.567925 0.628422 0.411900 0.095 Uiso 1 1 calc R U . . .
H94C H 0.568226 0.555351 0.385288 0.095 Uiso 1 1 calc R U . . .
C95 C 0.41453(16) 1.0619(2) 0.31871(8) 0.0289(7) Uani 1 1 d . . . . .
C96 C 0.38813(18) 1.1364(2) 0.33396(9) 0.0357(8) Uani 1 1 d . . . . .
C97 C 0.3287(2) 1.1765(3) 0.32167(11) 0.0465(10) Uani 1 1 d . . . . .
H97 H 0.309729 1.226111 0.331794 0.056 Uiso 1 1 calc R U . . .
C98 C 0.2972(2) 1.1456(3) 0.29523(11) 0.0518(11) Uani 1 1 d . . . . .
H98 H 0.256037 1.172076 0.287655 0.062 Uiso 1 1 calc R U . . .
C99 C 0.3249(2) 1.0765(3) 0.27971(10) 0.0476(10) Uani 1 1 d . . . . .
H99 H 0.303267 1.057344 0.261154 0.057 Uiso 1 1 calc R U . . .
C100 C 0.38400(18) 1.0341(3) 0.29059(8) 0.0357(8) Uani 1 1 d . . . . .
C101 C 0.4155(2) 0.9604(3) 0.27268(8) 0.0414(9) Uani 1 1 d . . . . .
H101 H 0.432010 0.908637 0.286439 0.050 Uiso 1 1 calc R U . . .
C102 C 0.4747(2) 1.0006(3) 0.25943(9) 0.0495(10) Uani 1 1 d . . . . .
H10A H 0.460365 1.053345 0.246412 0.074 Uiso 1 1 calc R U . . .
H10B H 0.494151 0.951612 0.248107 0.074 Uiso 1 1 calc R U . . .
H10C H 0.507509 1.022789 0.275270 0.074 Uiso 1 1 calc R U . . .
C103 C 0.3681(3) 0.9166(3) 0.24820(11) 0.0608(13) Uani 1 1 d . . . . .
H10D H 0.330375 0.889578 0.256619 0.091 Uiso 1 1 calc R U . . .
H10E H 0.390760 0.866929 0.238445 0.091 Uiso 1 1 calc R U . . .
H10F H 0.352642 0.965116 0.233793 0.091 Uiso 1 1 calc R U . . .
C104 C 0.4205(2) 1.1739(3) 0.36371(10) 0.0461(10) Uani 1 1 d . . . . .
H104 H 0.460233 1.134713 0.370023 0.055 Uiso 1 1 calc R U . . .
C105 C 0.3749(3) 1.1686(3) 0.38752(12) 0.0635(14) Uani 1 1 d . . . . .
H10G H 0.399915 1.181436 0.406716 0.095 Uiso 1 1 calc R U . . .
H10H H 0.355518 1.105565 0.387654 0.095 Uiso 1 1 calc R U . . .
H10I H 0.339766 1.215407 0.383572 0.095 Uiso 1 1 calc R U . . .
C106 C 0.4427(3) 1.2764(3) 0.36123(12) 0.0590(12) Uani 1 1 d . . . . .
H10J H 0.404014 1.316740 0.356523 0.089 Uiso 1 1 calc R U . . .
H10K H 0.471398 1.281575 0.345593 0.089 Uiso 1 1 calc R U . . .
H10L H 0.466813 1.296378 0.379984 0.089 Uiso 1 1 calc R U . . .
C107 C 0.36785(16) 0.8635(2) 0.33965(7) 0.0276(7) Uani 1 1 d . . . . .
C108 C 0.32029(18) 0.9239(2) 0.35004(8) 0.0317(7) Uani 1 1 d . . . . .
H108 H 0.335235 0.972870 0.363325 0.038 Uiso 1 1 calc R U . . .
C109 C 0.25313(18) 0.9151(3) 0.34176(9) 0.0375(8) Uani 1 1 d . . . . .
H109 H 0.223227 0.957121 0.349382 0.045 Uiso 1 1 calc R U . . .
C110 C 0.23002(18) 0.8452(3) 0.32244(9) 0.0369(8) Uani 1 1 d . . . . .
H110 H 0.184077 0.839119 0.316624 0.044 Uiso 1 1 calc R U . . .
C111 C 0.27356(19) 0.7836(3) 0.31148(8) 0.0379(8) Uani 1 1 d . . . . .
H111 H 0.257814 0.734974 0.298222 0.045 Uiso 1 1 calc R U . . .
C112 C 0.34135(17) 0.7939(2) 0.32021(8) 0.0317(7) Uani 1 1 d . . . . .
H112 H 0.370710 0.751228 0.312482 0.038 Uiso 1 1 calc R U . . .
C113 C 0.54682(17) 0.7657(2) 0.31546(7) 0.0296(7) Uani 1 1 d . . . . .
C114 C 0.56271(19) 0.6695(3) 0.31678(8) 0.0359(8) Uani 1 1 d . . . . .
H114 H 0.532650 0.625930 0.323578 0.043 Uiso 1 1 calc R U . . .
C115 C 0.6217(2) 0.6370(3) 0.30829(9) 0.0464(10) Uani 1 1 d . . . . .
H115 H 0.632198 0.571938 0.309822 0.056 Uiso 1 1 calc R U . . .
C116 C 0.6649(2) 0.6985(4) 0.29773(10) 0.0535(12) Uani 1 1 d . . . . .
H116 H 0.705219 0.676243 0.291880 0.064 Uiso 1 1 calc R U . . .
C117 C 0.6496(2) 0.7925(4) 0.29564(9) 0.0499(11) Uani 1 1 d . . . . .
H117 H 0.679741 0.835000 0.288362 0.060 Uiso 1 1 calc R U . . .
C118 C 0.5910(2) 0.8266(3) 0.30395(9) 0.0417(9) Uani 1 1 d . . . . .
H118 H 0.580869 0.891702 0.301826 0.050 Uiso 1 1 calc R U . . .
C123 C 0.9686(3) 0.8926(4) 0.44574(11) 0.1218(19) Uani 1 1 d G U . . .
H123 H 0.989029 0.926453 0.431364 0.146 Uiso 1 1 calc R U . . .
C122 C 0.9411(3) 0.9409(3) 0.46774(12) 0.1241(19) Uani 1 1 d G U . . .
H122 H 0.942695 1.007683 0.468396 0.149 Uiso 1 1 calc R U . . .
C121 C 0.9111(3) 0.8914(3) 0.48877(10) 0.1153(18) Uani 1 1 d G U . . .
H121 H 0.892325 0.924414 0.503805 0.138 Uiso 1 1 calc R U . . .
C120 C 0.9087(3) 0.7937(3) 0.48781(10) 0.1033(17) Uani 1 1 d G U . . .
H120 H 0.888288 0.759915 0.502181 0.124 Uiso 1 1 calc R U . . .
C119 C 0.9363(3) 0.7455(3) 0.46581(11) 0.0982(17) Uani 1 1 d G U . . .
H119 H 0.934621 0.678684 0.465150 0.118 Uiso 1 1 calc R U . . .
C124 C 0.9662(3) 0.7949(4) 0.44478(10) 0.1090(18) Uani 1 1 d G U . . .
H124 H 0.984992 0.761951 0.429741 0.131 Uiso 1 1 calc R U . . .
C129 C 0.24208(17) 0.7233(3) 0.51570(8) 0.0846(19) Uani 1 1 d G . . . .
H129 H 0.279130 0.686372 0.523063 0.101 Uiso 1 1 calc R U . . .
C128 C 0.24914(15) 0.8195(3) 0.51153(9) 0.0785(17) Uani 1 1 d G . . . .
H128 H 0.291003 0.848302 0.516046 0.094 Uiso 1 1 calc R U . . .
C127 C 0.1949(2) 0.8734(2) 0.50076(9) 0.0797(17) Uani 1 1 d G . . . .
H127 H 0.199751 0.939176 0.497914 0.096 Uiso 1 1 calc R U . . .
C126 C 0.13367(16) 0.8312(2) 0.49416(9) 0.0693(14) Uani 1 1 d G . . . .
H126 H 0.096626 0.868122 0.486800 0.083 Uiso 1 1 calc R U . . .
C125 C 0.12662(16) 0.7350(3) 0.49833(8) 0.0648(14) Uani 1 1 d G . . . .
H125 H 0.084751 0.706193 0.493817 0.078 Uiso 1 1 calc R U . . .
C130 C 0.1808(2) 0.6811(2) 0.50910(8) 0.0751(16) Uani 1 1 d G . . . .
H130 H 0.176002 0.615316 0.511949 0.090 Uiso 1 1 calc R U . . .
C136 C 0.3816(2) 0.4394(3) 0.47537(16) 0.112(3) Uani 1 1 d G . . . .
H136 H 0.424577 0.451426 0.484903 0.135 Uiso 1 1 calc R U . . .
C135 C 0.3735(3) 0.3966(3) 0.44785(16) 0.109(3) Uani 1 1 d G . . . .
H135 H 0.410939 0.379355 0.438579 0.131 Uiso 1 1 calc R U . . .
C134 C 0.3106(4) 0.3789(3) 0.43390(9) 0.097(2) Uani 1 1 d G . . . .
H134 H 0.305063 0.349638 0.415093 0.117 Uiso 1 1 calc R U . . .
C133 C 0.2558(2) 0.4041(3) 0.44747(12) 0.094(2) Uani 1 1 d G . . . .
H133 H 0.212822 0.391991 0.437931 0.113 Uiso 1 1 calc R U . . .
C132 C 0.2639(3) 0.4469(3) 0.47498(12) 0.088(2) Uani 1 1 d G . . . .
H132 H 0.226458 0.464061 0.484255 0.106 Uiso 1 1 calc R U . . .
C131 C 0.3268(3) 0.4645(3) 0.48893(9) 0.098(2) Uani 1 1 d G . . . .
H131 H 0.332335 0.493779 0.507741 0.118 Uiso 1 1 calc R U . . .
C141 C 0.09185(18) 0.8146(3) 0.58932(9) 0.0854(19) Uani 1 1 d G . . . .
H141 H 0.065550 0.862449 0.579359 0.103 Uiso 1 1 calc R U . . .
C140 C 0.07234(16) 0.7728(4) 0.61437(9) 0.090(2) Uani 1 1 d G . . . .
H140 H 0.032696 0.792074 0.621532 0.108 Uiso 1 1 calc R U . . .
C139 C 0.1108(2) 0.7027(3) 0.62894(8) 0.090(2) Uani 1 1 d G . . . .
H139 H 0.097481 0.674105 0.646062 0.108 Uiso 1 1 calc R U . . .
C138 C 0.16882(19) 0.6744(3) 0.61846(9) 0.0844(18) Uani 1 1 d G . . . .
H138 H 0.195121 0.626512 0.628419 0.101 Uiso 1 1 calc R U . . .
C137 C 0.18834(16) 0.7162(3) 0.59341(9) 0.0735(16) Uani 1 1 d G . . . .
H137 H 0.227976 0.696886 0.586247 0.088 Uiso 1 1 calc R U . . .
C142 C 0.14985(19) 0.7863(3) 0.57884(7) 0.0694(15) Uani 1 1 d G . . . .
H142 H 0.163192 0.814855 0.561717 0.083 Uiso 1 1 calc R U . . .
C148 C 0.5965(2) 0.2282(3) 0.41708(7) 0.0811(18) Uani 1 1 d G . . . .
H148 H 0.609347 0.210791 0.398521 0.097 Uiso 1 1 calc R U . . .
C147 C 0.5950(2) 0.3226(3) 0.42496(9) 0.0870(19) Uani 1 1 d G . . . .
H147 H 0.606829 0.369655 0.411803 0.104 Uiso 1 1 calc R U . . .
C146 C 0.5762(2) 0.3481(2) 0.45211(9) 0.0863(19) Uani 1 1 d G . . . .
H146 H 0.575202 0.412556 0.457504 0.104 Uiso 1 1 calc R U . . .
C145 C 0.5589(2) 0.2792(3) 0.47137(7) 0.0858(19) Uani 1 1 d G . . . .
H145 H 0.546092 0.296594 0.489924 0.103 Uiso 1 1 calc R U . . .
C144 C 0.5604(2) 0.1848(3) 0.46348(8) 0.0811(17) Uani 1 1 d G . . . .
H144 H 0.548609 0.137730 0.476643 0.097 Uiso 1 1 calc R U . . .
C143 C 0.5792(2) 0.1593(2) 0.43633(9) 0.0793(16) Uani 1 1 d G . . . .
H143 H 0.580236 0.094827 0.430942 0.095 Uiso 1 1 calc R U . . .
C149 C 0.7990(4) 0.0208(7) 0.2516(3) 0.101(3) Uani 0.5 1 d G U P A -1
H149 H 0.845262 0.012383 0.255423 0.122 Uiso 0.5 1 calc R U P A -1
C150 C 0.7699(6) 0.0346(7) 0.2228(3) 0.097(3) Uani 0.5 1 d G U P A -1
H150 H 0.796318 0.035634 0.207098 0.117 Uiso 0.5 1 calc R U P A -1
C151 C 0.7022(6) 0.0468(7) 0.2172(2) 0.100(3) Uani 0.5 1 d G U P A -1
H151 H 0.682307 0.056273 0.197571 0.120 Uiso 0.5 1 calc R U P A -1
C152 C 0.6635(5) 0.0453(7) 0.2402(3) 0.102(3) Uani 0.5 1 d G U P A -1
H152 H 0.617240 0.053661 0.236371 0.123 Uiso 0.5 1 calc R U P A -1
C153 C 0.6926(6) 0.0315(8) 0.2689(3) 0.102(4) Uani 0.5 1 d G U P A -1
H153 H 0.666183 0.030411 0.284696 0.122 Uiso 0.5 1 calc R U P A -1
C154 C 0.7603(6) 0.0192(7) 0.2746(2) 0.103(3) Uani 0.5 1 d G U P A -1
H154 H 0.780194 0.009772 0.294223 0.123 Uiso 0.5 1 calc R U P A -1

loop_
_atom_site_aniso_label
_atom_site_aniso_U_11
_atom_site_aniso_U_22
_atom_site_aniso_U_33
_atom_site_aniso_U_23
_atom_site_aniso_U_13
_atom_site_aniso_U_12
K1 0.0372(4) 0.0446(5) 0.0346(4) 0.0053(3) 0.0070(3) 0.0096(3)
K2 0.0330(4) 0.0436(4) 0.0375(4) 0.0078(3) 0.0071(3) -0.0043(3)
Al1 0.0261(5) 0.0232(5) 0.0258(5) 0.0006(4) 0.0067(4) 0.0003(4)
Al2 0.0260(5) 0.0212(4) 0.0261(5) 0.0005(4) 0.0045(4) -0.0005(4)
O1 0.0271(11) 0.0218(11) 0.0285(11) 0.0004(9) 0.0083(9) 0.0021(9)
O2 0.0339(12) 0.0277(12) 0.0313(12) -0.0006(10) 0.0069(10) -0.0022(10)
O3 0.0281(11) 0.0218(11) 0.0281(11) 0.0037(9) 0.0018(9) -0.0012(9)
O4 0.0310(12) 0.0261(12) 0.0321(12) -0.0029(9) 0.0060(10) 0.0033(9)
N1 0.0304(14) 0.0244(14) 0.0270(14) -0.0003(11) 0.0066(11) 0.0000(11)
N2 0.0283(14) 0.0286(14) 0.0277(14) 0.0009(11) 0.0061(11) 0.0040(11)
N3 0.0286(14) 0.0239(13) 0.0277(13) -0.0016(11) 0.0077(11) -0.0026(11)
N4 0.0272(13) 0.0229(13) 0.0297(14) 0.0043(11) 0.0031(11) 0.0003(11)
C1 0.0257(15) 0.0228(15) 0.0294(16) 0.0012(13) 0.0040(13) 0.0029(12)
C2 0.0256(15) 0.0257(16) 0.0269(16) -0.0008(13) 0.0033(12) -0.0026(13)
C3 0.0309(17) 0.0244(16) 0.0344(17) -0.0024(13) 0.0084(14) 0.0026(13)
C4 0.0309(17) 0.0284(17) 0.0332(17) 0.0018(14) 0.0037(14) 0.0014(14)
C5 0.0335(18) 0.0331(18) 0.0306(17) 0.0043(14) 0.0084(14) 0.0027(14)
C6 0.0245(15) 0.0307(17) 0.0278(16) 0.0015(13) 0.0046(13) -0.0002(13)
C7 0.0337(18) 0.0321(18) 0.0286(17) -0.0013(14) 0.0079(14) 0.0019(14)
C8 0.0302(17) 0.0290(17) 0.0282(16) -0.0003(13) 0.0070(13) 0.0014(14)
C9 0.0345(18) 0.0354(19) 0.0285(17) -0.0010(14) 0.0098(14) 0.0021(15)
C10 0.0312(17) 0.0357(19) 0.0335(18) -0.0022(15) 0.0105(14) 0.0040(15)
C11 0.0297(17) 0.0353(18) 0.0304(17) 0.0005(14) 0.0070(14) 0.0074(14)
C12 0.0298(16) 0.0264(16) 0.0264(16) -0.0013(13) 0.0050(13) 0.0001(13)
C13 0.0242(15) 0.0261(16) 0.0305(16) -0.0018(13) 0.0073(13) 0.0019(13)
C14 0.043(2) 0.0276(18) 0.040(2) 0.0073(15) 0.0080(16) 0.0090(15)
C15 0.063(3) 0.050(3) 0.049(2) 0.006(2) 0.001(2) 0.022(2)
C16 0.067(3) 0.039(2) 0.051(2) 0.0051(19) 0.015(2) 0.022(2)
C17 0.064(3) 0.033(2) 0.094(4) 0.012(2) 0.014(3) 0.003(2)
C18 0.040(2) 0.043(2) 0.0354(19) 0.0081(16) 0.0159(16) 0.0065(17)
C19 0.040(2) 0.043(2) 0.0351(19) -0.0072(16) 0.0045(16) 0.0044(17)
C20 0.0331(19) 0.064(3) 0.040(2) 0.0044(19) 0.0149(16) 0.0159(19)
C21 0.030(2) 0.187(8) 0.065(3) -0.028(4) 0.010(2) 0.009(3)
C22 0.042(2) 0.057(3) 0.066(3) 0.011(2) 0.030(2) 0.014(2)
C23 0.085(4) 0.061(3) 0.101(4) 0.029(3) 0.060(4) 0.042(3)
C24 0.0396(18) 0.0269(17) 0.0245(16) 0.0016(13) 0.0049(14) 0.0076(14)
C25 0.0373(19) 0.0317(18) 0.0362(19) 0.0056(15) 0.0106(15) 0.0083(15)
C26 0.045(2) 0.042(2) 0.041(2) -0.0017(17) 0.0189(17) 0.0080(17)
C27 0.069(3) 0.048(2) 0.037(2) -0.0022(18) 0.018(2) 0.024(2)
C28 0.066(3) 0.034(2) 0.0329(19) -0.0090(16) 0.0070(18) 0.0092(19)
C29 0.047(2) 0.0276(18) 0.0337(18) -0.0030(14) 0.0055(16) 0.0026(15)
C30 0.051(2) 0.039(2) 0.041(2) -0.0074(17) 0.0040(18) -0.0089(18)
C31 0.057(3) 0.044(2) 0.068(3) -0.001(2) -0.006(2) -0.010(2)
C32 0.073(3) 0.046(3) 0.050(3) 0.004(2) -0.002(2) -0.014(2)
C33 0.0336(19) 0.0342(19) 0.050(2) 0.0028(16) 0.0135(17) 0.0026(15)
C34 0.035(2) 0.043(2) 0.055(2) -0.0013(19) 0.0048(18) 0.0006(17)
C35 0.047(2) 0.050(3) 0.071(3) 0.007(2) 0.026(2) 0.000(2)
C36 0.0264(16) 0.0346(18) 0.0260(16) 0.0034(13) 0.0077(13) 0.0084(14)
C37 0.0263(16) 0.046(2) 0.0301(17) 0.0018(15) 0.0065(13) 0.0060(15)
C38 0.0297(18) 0.060(3) 0.0323(19) 0.0026(17) 0.0053(15) 0.0087(17)
C39 0.036(2) 0.061(3) 0.039(2) 0.0112(19) 0.0063(16) 0.0211(19)
C40 0.048(2) 0.043(2) 0.038(2) 0.0064(17) 0.0105(17) 0.0165(18)
C41 0.0407(19) 0.0366(19) 0.0306(17) 0.0042(15) 0.0085(15) 0.0093(16)
C42 0.059(3) 0.0271(19) 0.043(2) 0.0016(16) 0.0004(19) 0.0066(17)
C43 0.097(4) 0.065(3) 0.053(3) -0.026(3) 0.009(3) 0.000(3)
C44 0.063(3) 0.048(3) 0.064(3) 0.013(2) -0.001(2) -0.004(2)
C45 0.0316(18) 0.048(2) 0.038(2) -0.0049(17) 0.0005(15) -0.0016(16)
C46 0.041(2) 0.063(3) 0.043(2) -0.010(2) -0.0016(18) 0.003(2)
C47 0.050(2) 0.058(3) 0.057(3) -0.010(2) 0.016(2) -0.018(2)
C48 0.0255(15) 0.0275(16) 0.0293(16) 0.0010(13) 0.0041(13) 0.0053(13)
C49 0.0320(17) 0.0284(17) 0.0354(18) 0.0001(14) 0.0063(14) 0.0003(14)
C50 0.0386(19) 0.036(2) 0.0334(18) -0.0041(15) 0.0040(15) 0.0031(16)
C51 0.042(2) 0.044(2) 0.0303(18) 0.0030(16) 0.0120(16) 0.0048(17)
C52 0.0339(18) 0.038(2) 0.041(2) 0.0050(16) 0.0110(16) -0.0028(16)
C53 0.0347(18) 0.0297(18) 0.0320(18) -0.0006(14) 0.0033(14) -0.0010(14)
C54 0.0261(16) 0.0278(17) 0.0318(17) -0.0017(13) 0.0080(13) -0.0057(13)
C55 0.0354(19) 0.036(2) 0.047(2) -0.0077(16) 0.0079(16) -0.0004(16)
C56 0.041(2) 0.047(2) 0.054(2) -0.021(2) 0.0090(19) -0.0023(18)
C57 0.038(2) 0.074(3) 0.034(2) -0.009(2) 0.0088(17) -0.012(2)
C58 0.039(2) 0.060(3) 0.040(2) 0.0138(19) 0.0046(17) -0.0101(19)
C59 0.0334(18) 0.037(2) 0.040(2) 0.0042(16) 0.0050(15) -0.0048(15)
C60 0.0296(16) 0.0257(16) 0.0236(15) 0.0017(12) 0.0011(12) 0.0006(13)
C61 0.0327(17) 0.0221(15) 0.0273(16) -0.0001(12) 0.0055(13) 0.0029(13)
C62 0.0326(17) 0.0269(17) 0.0300(17) 0.0027(13) 0.0079(14) 0.0028(14)
C63 0.0367(18) 0.0290(17) 0.0261(16) 0.0005(13) 0.0032(14) 0.0015(14)
C64 0.0314(17) 0.0282(17) 0.0254(16) 0.0020(13) -0.0041(13) -0.0071(14)
C65 0.0298(16) 0.0237(16) 0.0325(17) 0.0025(13) 0.0025(13) -0.0001(13)
C66 0.0265(16) 0.0342(18) 0.0355(18) 0.0076(15) 0.0046(14) -0.0007(14)
C67 0.0288(16) 0.0321(18) 0.0291(16) 0.0026(14) 0.0035(13) -0.0035(14)
C68 0.0319(17) 0.0316(18) 0.0363(18) 0.0045(14) 0.0034(14) -0.0101(14)
C69 0.0368(18) 0.0252(17) 0.0343(18) 0.0032(14) 0.0030(15) -0.0038(14)
C70 0.0362(18) 0.0274(17) 0.0307(17) 0.0039(14) 0.0034(14) -0.0013(14)
C71 0.0284(16) 0.0270(16) 0.0256(15) -0.0015(13) 0.0023(13) -0.0033(13)
C72 0.0297(16) 0.0226(15) 0.0270(16) 0.0014(12) 0.0035(13) -0.0012(13)
C73 0.041(2) 0.037(2) 0.0275(17) 0.0005(14) 0.0019(14) 0.0004(16)
C74 0.066(3) 0.086(4) 0.034(2) 0.013(2) 0.001(2) -0.014(3)
C75 0.081(3) 0.053(3) 0.038(2) -0.009(2) 0.003(2) -0.006(2)
C76 0.080(4) 0.078(4) 0.039(2) 0.007(2) 0.002(2) 0.035(3)
C77 0.0345(19) 0.052(2) 0.048(2) 0.0217(19) -0.0084(17) -0.0147(18)
C78 0.036(2) 0.047(2) 0.049(2) 0.0164(18) 0.0164(17) 0.0117(17)
C79 0.045(2) 0.0304(19) 0.047(2) 0.0129(16) -0.0021(17) -0.0075(16)
C80 0.098(4) 0.032(2) 0.064(3) 0.009(2) -0.016(3) -0.017(2)
C81 0.050(2) 0.034(2) 0.056(3) 0.0186(18) 0.001(2) -0.0062(18)
C82 0.054(3) 0.051(3) 0.082(4) 0.036(3) 0.020(2) -0.005(2)
C83 0.0281(16) 0.0284(17) 0.0264(16) 0.0062(13) 0.0019(13) -0.0016(13)
C84 0.0279(16) 0.0300(18) 0.0352(18) 0.0065(14) 0.0058(14) -0.0002(14)
C85 0.039(2) 0.0313(19) 0.045(2) 0.0109(16) 0.0090(17) 0.0015(16)
C86 0.0343(19) 0.046(2) 0.046(2) 0.0150(18) 0.0094(16) -0.0064(17)
C87 0.040(2) 0.047(2) 0.0324(18) 0.0026(16) 0.0096(16) 0.0000(17)
C88 0.0316(17) 0.0387(19) 0.0280(17) 0.0037(14) 0.0057(14) 0.0016(15)
C89 0.044(2) 0.036(2) 0.0346(19) -0.0043(15) 0.0129(16) 0.0028(16)
C90 0.048(2) 0.048(2) 0.041(2) -0.0068(18) 0.0137(18) 0.0099(19)
C91 0.046(2) 0.053(3) 0.059(3) -0.018(2) 0.004(2) 0.002(2)
C92 0.0384(19) 0.0287(18) 0.046(2) 0.0007(15) 0.0143(17) -0.0033(15)
C93 0.059(3) 0.046(3) 0.064(3) -0.010(2) 0.018(2) -0.010(2)
C94 0.047(3) 0.062(3) 0.083(4) 0.002(3) 0.013(2) 0.016(2)
C95 0.0279(16) 0.0215(16) 0.0371(18) 0.0098(13) 0.0035(14) -0.0018(13)
C96 0.0318(18) 0.0266(17) 0.049(2) 0.0057(15) 0.0053(16) 0.0013(14)
C97 0.039(2) 0.032(2) 0.069(3) 0.0136(19) 0.008(2) 0.0090(17)
C98 0.032(2) 0.045(2) 0.075(3) 0.022(2) -0.007(2) 0.0035(18)
C99 0.044(2) 0.042(2) 0.053(2) 0.0138(19) -0.0124(19) -0.0002(18)
C100 0.0355(19) 0.0283(18) 0.041(2) 0.0100(15) -0.0037(15) -0.0048(15)
C101 0.056(2) 0.034(2) 0.0320(19) 0.0030(15) -0.0070(17) -0.0035(17)
C102 0.066(3) 0.045(2) 0.037(2) 0.0026(18) 0.007(2) -0.003(2)
C103 0.082(3) 0.048(3) 0.048(3) -0.002(2) -0.014(2) -0.008(2)
C104 0.054(2) 0.035(2) 0.050(2) -0.0077(18) 0.0078(19) 0.0083(18)
C105 0.095(4) 0.039(2) 0.062(3) -0.010(2) 0.032(3) -0.005(2)
C106 0.054(3) 0.050(3) 0.075(3) -0.014(2) 0.018(2) -0.008(2)
C107 0.0269(16) 0.0269(16) 0.0293(16) 0.0027(13) 0.0038(13) -0.0003(13)
C108 0.0365(18) 0.0263(17) 0.0327(18) 0.0000(14) 0.0054(14) -0.0001(14)
C109 0.0329(18) 0.037(2) 0.043(2) -0.0005(16) 0.0083(16) 0.0059(15)
C110 0.0274(17) 0.040(2) 0.043(2) 0.0016(16) 0.0005(15) -0.0031(15)
C111 0.042(2) 0.0325(19) 0.0377(19) -0.0025(15) -0.0009(16) -0.0059(16)
C112 0.0317(17) 0.0298(17) 0.0339(18) -0.0008(14) 0.0057(14) -0.0008(14)
C113 0.0336(17) 0.0314(18) 0.0241(15) -0.0043(13) 0.0043(13) -0.0002(14)
C114 0.043(2) 0.0341(19) 0.0315(18) 0.0019(15) 0.0086(15) 0.0060(16)
C115 0.051(2) 0.049(2) 0.040(2) -0.0033(18) 0.0100(18) 0.018(2)
C116 0.038(2) 0.074(3) 0.052(3) -0.023(2) 0.0178(19) 0.005(2)
C117 0.044(2) 0.069(3) 0.041(2) -0.018(2) 0.0212(18) -0.020(2)
C118 0.050(2) 0.040(2) 0.038(2) -0.0082(16) 0.0139(17) -0.0056(18)
C123 0.172(5) 0.111(4) 0.088(3) 0.004(3) 0.036(3) -0.002(4)
C122 0.184(5) 0.098(4) 0.094(4) 0.003(3) 0.036(4) 0.003(4)
C121 0.170(4) 0.092(3) 0.088(3) 0.004(3) 0.037(3) 0.020(4)
C120 0.141(4) 0.089(3) 0.084(3) 0.007(3) 0.030(3) 0.027(3)
C119 0.126(4) 0.091(3) 0.080(3) -0.001(3) 0.018(3) 0.023(3)
C124 0.145(4) 0.108(4) 0.077(3) -0.010(3) 0.027(3) 0.016(4)
C129 0.072(4) 0.126(6) 0.058(3) 0.002(4) 0.017(3) 0.024(4)
C128 0.070(4) 0.092(5) 0.075(4) -0.014(3) 0.013(3) -0.031(3)
C127 0.087(4) 0.064(4) 0.088(4) -0.012(3) 0.008(3) -0.021(3)
C126 0.066(3) 0.073(4) 0.070(3) -0.010(3) 0.013(3) -0.002(3)
C125 0.068(3) 0.073(4) 0.056(3) -0.013(3) 0.019(2) -0.017(3)
C130 0.107(5) 0.062(3) 0.061(3) -0.001(3) 0.029(3) -0.007(3)
C136 0.119(7) 0.057(4) 0.152(8) 0.053(5) -0.023(6) -0.018(4)
C135 0.127(7) 0.062(4) 0.144(8) 0.053(5) 0.040(6) 0.010(4)
C134 0.157(8) 0.050(3) 0.084(5) 0.008(3) 0.007(5) 0.014(4)
C133 0.106(5) 0.044(3) 0.124(6) 0.004(3) -0.018(5) -0.002(3)
C132 0.117(6) 0.049(3) 0.101(5) 0.010(3) 0.022(4) 0.011(3)
C131 0.152(7) 0.055(4) 0.082(4) 0.020(3) -0.011(5) -0.007(4)
C141 0.067(4) 0.117(5) 0.069(4) -0.004(4) -0.008(3) 0.006(4)
C140 0.061(3) 0.151(7) 0.058(3) -0.004(4) 0.007(3) 0.008(4)
C139 0.066(4) 0.137(6) 0.069(4) 0.004(4) 0.018(3) -0.004(4)
C138 0.085(4) 0.080(4) 0.090(5) 0.008(3) 0.020(4) -0.012(3)
C137 0.075(4) 0.067(3) 0.083(4) -0.013(3) 0.030(3) -0.015(3)
C142 0.066(3) 0.079(4) 0.064(3) -0.018(3) 0.009(3) -0.026(3)
C148 0.098(5) 0.086(4) 0.061(3) 0.004(3) 0.020(3) 0.026(4)
C147 0.105(5) 0.085(4) 0.071(4) 0.014(3) 0.013(4) 0.011(4)
C146 0.096(5) 0.083(4) 0.077(4) -0.013(3) -0.002(4) 0.019(4)
C145 0.073(4) 0.124(6) 0.062(4) -0.008(4) 0.013(3) 0.013(4)
C144 0.079(4) 0.085(4) 0.079(4) 0.007(3) 0.009(3) 0.003(3)
C143 0.085(4) 0.070(4) 0.083(4) -0.004(3) 0.013(3) 0.005(3)
C149 0.159(11) 0.054(4) 0.094(6) 0.004(4) 0.027(6) 0.003(5)
C150 0.154(11) 0.051(4) 0.092(6) 0.000(4) 0.028(7) -0.001(5)
C151 0.155(10) 0.049(4) 0.097(6) -0.002(4) 0.023(7) 0.001(5)
C152 0.156(10) 0.050(4) 0.104(6) -0.003(4) 0.025(7) 0.001(5)
C153 0.160(11) 0.053(4) 0.097(6) 0.000(4) 0.033(7) 0.001(5)
C154 0.163(11) 0.056(4) 0.093(6) 0.006(4) 0.031(7) 0.000(5)

loop_
_atom_type_symbol
_atom_type_description
_atom_type_scat_dispersion_real
_atom_type_scat_dispersion_imag
_atom_type_scat_source
C C 0.0181 0.0091 'International Tables Vol C Tables 4.2.6.8 and 6.1.1.4'
H H 0.0000 0.0000 'International Tables Vol C Tables 4.2.6.8 and 6.1.1.4'
Al Al 0.2130 0.2455 'International Tables Vol C Tables 4.2.6.8 and 6.1.1.4'
K K 0.3868 1.0657 'International Tables Vol C Tables 4.2.6.8 and 6.1.1.4'
N N 0.0311 0.0180 'International Tables Vol C Tables 4.2.6.8 and 6.1.1.4'
O O 0.0492 0.0322 'International Tables Vol C Tables 4.2.6.8 and 6.1.1.4'

loop_
_geom_angle_atom_site_label_1
_geom_angle_atom_site_label_2
_geom_angle_atom_site_label_3
_geom_angle
_geom_angle_site_symmetry_1
_geom_angle_site_symmetry_3
_geom_angle_publ_flag
C38 K1 C37 25.26(9) . . ?
C38 K1 C39 25.29(11) . . ?
C38 K1 C48 99.38(10) . . ?
C38 K1 C50 113.32(11) . . ?
C38 K1 C51 138.26(11) . . ?
C38 K1 C52 144.98(10) . . ?
C38 K1 C53 122.37(10) . . ?
C38 K1 C113 116.27(10) . 2 ?
C38 K1 C114 106.26(10) . 2 ?
C38 K1 C118 98.88(10) . 2 ?
C39 K1 C37 44.53(10) . . ?
C39 K1 C51 162.68(11) . . ?
C39 K1 C113 110.72(10) . 2 ?
C39 K1 C114 112.43(11) . 2 ?
C48 K1 C37 74.13(9) . . ?
C48 K1 C39 113.46(10) . . ?
C48 K1 C50 45.61(9) . . ?
C48 K1 C51 53.21(9) . . ?
C48 K1 C52 45.69(9) . . ?
C48 K1 C113 134.22(9) . 2 ?
C48 K1 C114 120.07(10) . 2 ?
C48 K1 C118 159.21(10) . 2 ?
C49 K1 C37 74.02(9) . . ?
C49 K1 C38 96.45(10) . . ?
C49 K1 C39 118.53(11) . . ?
C49 K1 C48 25.77(9) . . ?
C49 K1 C50 25.33(9) . . ?
C49 K1 C51 44.39(9) . . ?
C49 K1 C52 51.64(10) . . ?
C49 K1 C53 44.33(9) . . ?
C49 K1 C113 117.13(9) . 2 ?
C49 K1 C114 97.14(10) . 2 ?
C49 K1 C118 141.12(10) . 2 ?
C50 K1 C37 95.17(10) . . ?
C50 K1 C39 138.28(11) . . ?
C50 K1 C51 25.00(10) . . ?
C50 K1 C52 44.14(10) . . ?
C50 K1 C113 92.12(9) . 2 ?
C50 K1 C114 74.47(10) . 2 ?
C51 K1 C37 118.25(10) . . ?
C51 K1 C114 72.57(10) . 2 ?
C52 K1 C37 119.79(9) . . ?
C52 K1 C39 154.03(11) . . ?
C52 K1 C51 25.11(10) . . ?
C52 K1 C113 93.87(10) . 2 ?
C52 K1 C114 93.33(10) . 2 ?
C53 K1 C37 97.53(9) . . ?
C53 K1 C39 128.98(10) . . ?
C53 K1 C48 25.87(9) . . ?
C53 K1 C50 51.75(10) . . ?
C53 K1 C51 44.59(9) . . ?
C53 K1 C52 25.45(10) . . ?
C53 K1 C113 119.23(9) . 2 ?
C53 K1 C114 116.96(10) . 2 ?
C53 K1 C118 138.66(10) . 2 ?
C113 K1 C37 137.52(9) 2 . ?
C113 K1 C51 81.06(9) 2 . ?
C113 K1 C114 25.45(9) 2 2 ?
C114 K1 C37 119.84(10) 2 . ?
C118 K1 C37 123.81(10) 2 . ?
C118 K1 C39 87.19(10) 2 . ?
C118 K1 C50 116.93(10) 2 . ?
C118 K1 C51 106.09(10) 2 . ?
C118 K1 C52 115.11(10) 2 . ?
C118 K1 C113 25.43(10) 2 2 ?
C118 K1 C114 44.22(10) 2 2 ?
C55 K2 C85 133.82(11) . . ?
C56 K2 C55 24.82(10) . . ?
C56 K2 C85 115.23(11) . . ?
C56 K2 C110 88.97(11) . . ?
C56 K2 C111 112.28(11) . . ?
C57 K2 C55 44.15(11) . . ?
C57 K2 C56 25.00(12) . . ?
C57 K2 C85 91.21(11) . . ?
C57 K2 C109 106.47(12) . . ?
C57 K2 C110 113.72(11) . . ?
C57 K2 C111 135.87(11) . . ?
C58 K2 C55 51.53(11) . . ?
C58 K2 C56 44.31(12) . . ?
C58 K2 C57 25.63(12) . . ?
C58 K2 C59 25.40(10) . . ?
C58 K2 C85 83.34(11) . . ?
C58 K2 C107 169.47(11) . . ?
C58 K2 C108 143.44(11) . . ?
C58 K2 C109 125.17(11) . . ?
C58 K2 C110 122.09(11) . . ?
C58 K2 C111 134.84(11) . . ?
C58 K2 C112 158.95(10) . . ?
C59 K2 C55 44.17(10) . . ?
C59 K2 C56 51.56(11) . . ?
C59 K2 C57 44.90(11) . . ?
C59 K2 C85 99.09(10) . . ?
C59 K2 C107 155.57(10) . . ?
C59 K2 C109 116.10(10) . . ?
C59 K2 C110 103.42(10) . . ?
C59 K2 C111 110.49(10) . . ?
C59 K2 C112 133.57(10) . . ?
C107 K2 C55 120.59(10) . . ?
C107 K2 C56 125.35(11) . . ?
C107 K2 C57 144.24(11) . . ?
C107 K2 C85 102.66(9) . . ?
C107 K2 C109 45.90(9) . . ?
C107 K2 C110 53.07(9) . . ?
C107 K2 C111 45.60(9) . . ?
C108 K2 C55 98.03(10) . . ?
C108 K2 C56 99.32(11) . . ?
C108 K2 C57 119.14(12) . . ?
C108 K2 C59 141.12(10) . . ?
C108 K2 C85 118.25(10) . . ?
C108 K2 C107 26.08(9) . . ?
C108 K2 C109 25.41(9) . . ?
C108 K2 C110 44.23(9) . . ?
C108 K2 C111 51.60(9) . . ?
C108 K2 C112 44.20(9) . . ?
C109 K2 C55 74.82(10) . . ?
C109 K2 C56 82.47(11) . . ?
C109 K2 C85 143.48(10) . . ?
C109 K2 C110 24.87(10) . . ?
C109 K2 C111 44.04(10) . . ?
C110 K2 C55 72.01(10) . . ?
C110 K2 C85 154.16(10) . . ?
C111 K2 C55 91.90(11) . . ?
C111 K2 C85 132.50(10) . . ?
C111 K2 C110 24.91(10) . . ?
C112 K2 C55 115.92(10) . . ?
C112 K2 C56 132.43(11) . . ?
C112 K2 C57 157.40(11) . . ?
C112 K2 C85 110.08(10) . . ?
C112 K2 C107 25.53(9) . . ?
C112 K2 C109 51.65(10) . . ?
C112 K2 C110 44.34(9) . . ?
C112 K2 C111 25.50(9) . . ?
O2 Al1 O1 89.62(10) . . ?
O2 Al1 N1 114.02(12) . . ?
O2 Al1 N2 108.10(12) . . ?
O2 Al1 C48 97.34(13) . . ?
N1 Al1 O1 76.61(10) . . ?
N1 Al1 C48 98.60(13) . . ?
N2 Al1 O1 77.25(11) . . ?
N2 Al1 N1 129.58(13) . . ?
N2 Al1 C48 102.32(13) . . ?
C48 Al1 O1 172.76(12) . . ?
O4 Al2 O3 90.02(10) . . ?
O4 Al2 N3 108.78(12) . . ?
O4 Al2 N4 112.55(12) . . ?
O4 Al2 C107 96.82(13) . . ?
N3 Al2 O3 77.02(10) . . ?
N3 Al2 N4 130.27(12) . . ?
N3 Al2 C107 102.37(13) . . ?
N4 Al2 O3 76.54(10) . . ?
N4 Al2 C107 98.99(13) . . ?
C107 Al2 O3 172.90(13) . . ?
C1 O1 Al1 115.91(19) . . ?
C13 O1 Al1 115.33(19) . . ?
C13 O1 C1 113.8(2) . . ?
C54 O2 Al1 137.0(2) . . ?
C60 O3 Al2 115.43(19) . . ?
C60 O3 C72 113.7(2) . . ?
C72 O3 Al2 116.06(19) . . ?
C113 O4 Al2 136.5(2) . . ?
C2 N1 Al1 119.8(2) . . ?
C2 N1 C24 117.0(3) . . ?
C24 N1 Al1 123.2(2) . . ?
C12 N2 Al1 118.9(2) . . ?
C12 N2 C36 113.9(3) . . ?
C36 N2 Al1 126.6(2) . . ?
C61 N3 Al2 119.2(2) . . ?
C61 N3 C83 112.5(3) . . ?
C83 N3 Al2 127.9(2) . . ?
C71 N4 Al2 119.9(2) . . ?
C71 N4 C95 116.3(3) . . ?
C95 N4 Al2 123.7(2) . . ?
O1 C1 C2 112.0(3) . . ?
C6 C1 O1 121.3(3) . . ?
C6 C1 C2 126.5(3) . . ?
N1 C2 C1 115.4(3) . . ?
N1 C2 C3 129.6(3) . . ?
C1 C2 C3 114.9(3) . . ?
C2 C3 H3 119.2 . . ?
C4 C3 C2 121.6(3) . . ?
C4 C3 H3 119.2 . . ?
C3 C4 C5 119.0(3) . . ?
C3 C4 C14 121.7(3) . . ?
C5 C4 C14 119.3(3) . . ?
C4 C5 H5 119.3 . . ?
C6 C5 C4 121.4(3) . . ?
C6 C5 H5 119.3 . . ?
C1 C6 C5 116.3(3) . . ?
C1 C6 C7 117.1(3) . . ?
C5 C6 C7 126.6(3) . . ?
C8 C7 C6 107.4(3) . . ?
C8 C7 C19 108.7(3) . . ?
C18 C7 C6 111.0(3) . . ?
C18 C7 C8 112.2(3) . . ?
C18 C7 C19 108.6(3) . . ?
C19 C7 C6 108.9(3) . . ?
C9 C8 C7 126.1(3) . . ?
C13 C8 C7 118.7(3) . . ?
C13 C8 C9 115.2(3) . . ?
C8 C9 H9 119.3 . . ?
C10 C9 C8 121.4(3) . . ?
C10 C9 H9 119.3 . . ?
C9 C10 C11 120.0(3) . . ?
C9 C10 C20 122.0(3) . . ?
C11 C10 C20 118.0(3) . . ?
C10 C11 H11 119.8 . . ?
C12 C11 C10 120.5(3) . . ?
C12 C11 H11 119.8 . . ?
N2 C12 C11 128.5(3) . . ?
C13 C12 N2 115.9(3) . . ?
C13 C12 C11 115.6(3) . . ?
C8 C13 O1 120.0(3) . . ?
C8 C13 C12 127.3(3) . . ?
C12 C13 O1 112.6(3) . . ?
C4 C14 C15 109.7(3) . . ?
C4 C14 C17 109.6(3) . . ?
C15 C14 C17 108.5(4) . . ?
C16 C14 C4 113.0(3) . . ?
C16 C14 C15 107.9(3) . . ?
C16 C14 C17 107.9(4) . . ?
C14 C15 H15A 109.5 . . ?
C14 C15 H15B 109.5 . . ?
C14 C15 H15C 109.5 . . ?
H15A C15 H15B 109.5 . . ?
H15A C15 H15C 109.5 . . ?
H15B C15 H15C 109.5 . . ?
C14 C16 H16A 109.5 . . ?
C14 C16 H16B 109.5 . . ?
C14 C16 H16C 109.5 . . ?
H16A C16 H16B 109.5 . . ?
H16A C16 H16C 109.5 . . ?
H16B C16 H16C 109.5 . . ?
C14 C17 H17A 109.5 . . ?
C14 C17 H17B 109.5 . . ?
C14 C17 H17C 109.5 . . ?
H17A C17 H17B 109.5 . . ?
H17A C17 H17C 109.5 . . ?
H17B C17 H17C 109.5 . . ?
C7 C18 H18A 109.5 . . ?
C7 C18 H18B 109.5 . . ?
C7 C18 H18C 109.5 . . ?
H18A C18 H18B 109.5 . . ?
H18A C18 H18C 109.5 . . ?
H18B C18 H18C 109.5 . . ?
C7 C19 H19A 109.5 . . ?
C7 C19 H19B 109.5 . . ?
C7 C19 H19C 109.5 . . ?
H19A C19 H19B 109.5 . . ?
H19A C19 H19C 109.5 . . ?
H19B C19 H19C 109.5 . . ?
C21 C20 C10 109.9(3) . . ?
C22 C20 C10 112.5(3) . . ?
C22 C20 C21 107.6(4) . . ?
C22 C20 C23 107.9(4) . . ?
C23 C20 C10 109.0(4) . . ?
C23 C20 C21 109.9(5) . . ?
C20 C21 H21A 109.5 . . ?
C20 C21 H21B 109.5 . . ?
C20 C21 H21C 109.5 . . ?
H21A C21 H21B 109.5 . . ?
H21A C21 H21C 109.5 . . ?
H21B C21 H21C 109.5 . . ?
C20 C22 H22A 109.5 . . ?
C20 C22 H22B 109.5 . . ?
C20 C22 H22C 109.5 . . ?
H22A C22 H22B 109.5 . . ?
H22A C22 H22C 109.5 . . ?
H22B C22 H22C 109.5 . . ?
C20 C23 H23A 109.5 . . ?
C20 C23 H23B 109.5 . . ?
C20 C23 H23C 109.5 . . ?
H23A C23 H23B 109.5 . . ?
H23A C23 H23C 109.5 . . ?
H23B C23 H23C 109.5 . . ?
C25 C24 N1 119.2(3) . . ?
C29 C24 N1 120.5(3) . . ?
C29 C24 C25 120.2(3) . . ?
C24 C25 C33 121.0(3) . . ?
C26 C25 C24 118.6(4) . . ?
C26 C25 C33 120.3(3) . . ?
C25 C26 H26 119.2 . . ?
C27 C26 C25 121.6(4) . . ?
C27 C26 H26 119.2 . . ?
C26 C27 H27 120.1 . . ?
C26 C27 C28 119.8(4) . . ?
C28 C27 H27 120.1 . . ?
C27 C28 H28 119.5 . . ?
C27 C28 C29 121.0(4) . . ?
C29 C28 H28 119.5 . . ?
C24 C29 C30 123.7(3) . . ?
C28 C29 C24 118.5(4) . . ?
C28 C29 C30 117.8(4) . . ?
C29 C30 H30 107.9 . . ?
C29 C30 C32 111.9(4) . . ?
C31 C30 C29 112.3(4) . . ?
C31 C30 H30 107.9 . . ?
C31 C30 C32 108.8(3) . . ?
C32 C30 H30 107.9 . . ?
C30 C31 H31A 109.5 . . ?
C30 C31 H31B 109.5 . . ?
C30 C31 H31C 109.5 . . ?
H31A C31 H31B 109.5 . . ?
H31A C31 H31C 109.5 . . ?
H31B C31 H31C 109.5 . . ?
C30 C32 H32A 109.5 . . ?
C30 C32 H32B 109.5 . . ?
C30 C32 H32C 109.5 . . ?
H32A C32 H32B 109.5 . . ?
H32A C32 H32C 109.5 . . ?
H32B C32 H32C 109.5 . . ?
C25 C33 H33 107.6 . . ?
C25 C33 C34 110.6(3) . . ?
C25 C33 C35 113.7(4) . . ?
C34 C33 H33 107.6 . . ?
C34 C33 C35 109.5(3) . . ?
C35 C33 H33 107.6 . . ?
C33 C34 H34A 109.5 . . ?
C33 C34 H34B 109.5 . . ?
C33 C34 H34C 109.5 . . ?
H34A C34 H34B 109.5 . . ?
H34A C34 H34C 109.5 . . ?
H34B C34 H34C 109.5 . . ?
C33 C35 H35A 109.5 . . ?
C33 C35 H35B 109.5 . . ?
C33 C35 H35C 109.5 . . ?
H35A C35 H35B 109.5 . . ?
H35A C35 H35C 109.5 . . ?
H35B C35 H35C 109.5 . . ?
N2 C36 K1 122.9(2) . . ?
C37 C36 K1 73.34(19) . . ?
C37 C36 N2 120.7(3) . . ?
C37 C36 C41 119.2(3) . . ?
C41 C36 K1 77.2(2) . . ?
C41 C36 N2 120.0(3) . . ?
C36 C37 K1 81.9(2) . . ?
C36 C37 C45 121.7(3) . . ?
C38 C37 K1 73.7(2) . . ?
C38 C37 C36 119.0(4) . . ?
C38 C37 C45 119.3(3) . . ?
C45 C37 K1 116.0(2) . . ?
K1 C38 H38 110.9 . . ?
C37 C38 K1 81.1(2) . . ?
C37 C38 H38 119.1 . . ?
C39 C38 K1 79.0(2) . . ?
C39 C38 C37 121.9(4) . . ?
C39 C38 H38 119.1 . . ?
K1 C39 H39 113.8 . . ?
C38 C39 K1 75.8(2) . . ?
C38 C39 H39 120.4 . . ?
C40 C39 K1 80.6(2) . . ?
C40 C39 C38 119.2(4) . . ?
C40 C39 H39 120.4 . . ?
K1 C40 H40 115.7 . . ?
C39 C40 K1 74.9(2) . . ?
C39 C40 H40 119.0 . . ?
C39 C40 C41 122.0(4) . . ?
C41 C40 K1 80.8(2) . . ?
C41 C40 H40 119.0 . . ?
C36 C41 K1 78.1(2) . . ?
C36 C41 C42 122.9(3) . . ?
C40 C41 K1 74.5(2) . . ?
C40 C41 C36 118.6(4) . . ?
C40 C41 C42 118.5(4) . . ?
C42 C41 K1 118.6(2) . . ?
C41 C42 H42 107.9 . . ?
C41 C42 C43 111.3(4) . . ?
C41 C42 C44 110.8(4) . . ?
C43 C42 H42 107.9 . . ?
C43 C42 C44 110.8(4) . . ?
C44 C42 H42 107.9 . . ?
C42 C43 H43A 109.5 . . ?
C42 C43 H43B 109.5 . . ?
C42 C43 H43C 109.5 . . ?
H43A C43 H43B 109.5 . . ?
H43A C43 H43C 109.5 . . ?
H43B C43 H43C 109.5 . . ?
C42 C44 H44A 109.5 . . ?
C42 C44 H44B 109.5 . . ?
C42 C44 H44C 109.5 . . ?
H44A C44 H44B 109.5 . . ?
H44A C44 H44C 109.5 . . ?
H44B C44 H44C 109.5 . . ?
C37 C45 H45 107.9 . . ?
C37 C45 C46 113.0(3) . . ?
C37 C45 C47 111.0(3) . . ?
C46 C45 H45 107.9 . . ?
C47 C45 H45 107.9 . . ?
C47 C45 C46 109.0(3) . . ?
C45 C46 H46A 109.5 . . ?
C45 C46 H46B 109.5 . . ?
C45 C46 H46C 109.5 . . ?
H46A C46 H46B 109.5 . . ?
H46A C46 H46C 109.5 . . ?
H46B C46 H46C 109.5 . . ?
C45 C47 H47A 109.5 . . ?
C45 C47 H47B 109.5 . . ?
C45 C47 H47C 109.5 . . ?
H47A C47 H47B 109.5 . . ?
H47A C47 H47C 109.5 . . ?
H47B C47 H47C 109.5 . . ?
Al1 C48 K1 122.93(13) . . ?
C49 C48 K1 76.16(19) . . ?
C49 C48 Al1 124.2(3) . . ?
C49 C48 C53 114.6(3) . . ?
C53 C48 K1 76.49(19) . . ?
C53 C48 Al1 120.7(3) . . ?
K1 C49 H49 115.0 . . ?
C48 C49 K1 78.1(2) . . ?
C48 C49 H49 118.3 . . ?
C50 C49 K1 78.8(2) . . ?
C50 C49 C48 123.4(3) . . ?
C50 C49 H49 118.3 . . ?
K1 C50 H50 116.4 . . ?
C49 C50 K1 75.8(2) . . ?
C49 C50 H50 120.0 . . ?
C51 C50 K1 78.4(2) . . ?
C51 C50 C49 120.0(4) . . ?
C51 C50 H50 120.0 . . ?
K1 C51 H51 117.3 . . ?
C50 C51 K1 76.6(2) . . ?
C50 C51 H51 120.3 . . ?
C50 C51 C52 119.3(3) . . ?
C52 C51 K1 76.7(2) . . ?
C52 C51 H51 120.3 . . ?
K1 C52 H52 116.5 . . ?
C51 C52 K1 78.2(2) . . ?
C51 C52 H52 120.0 . . ?
C51 C52 C53 120.0(3) . . ?
C53 C52 K1 76.0(2) . . ?
C53 C52 H52 120.0 . . ?
K1 C53 H53 115.5 . . ?
C48 C53 K1 77.6(2) . . ?
C48 C53 H53 118.7 . . ?
C52 C53 K1 78.5(2) . . ?
C52 C53 C48 122.6(3) . . ?
C52 C53 H53 118.7 . . ?
O2 C54 K2 117.1(2) . . ?
O2 C54 C55 119.7(3) . . ?
O2 C54 C59 122.8(3) . . ?
C55 C54 K2 76.6(2) . . ?
C59 C54 K2 73.7(2) . . ?
C59 C54 C55 117.5(3) . . ?
K2 C55 H55 116.1 . . ?
C54 C55 K2 78.3(2) . . ?
C54 C55 H55 119.5 . . ?
C56 C55 K2 76.7(2) . . ?
C56 C55 C54 120.9(4) . . ?
C56 C55 H55 119.5 . . ?
K2 C56 H56 116.4 . . ?
C55 C56 K2 78.5(2) . . ?
C55 C56 H56 119.4 . . ?
C57 C56 K2 76.2(2) . . ?
C57 C56 C55 121.1(4) . . ?
C57 C56 H56 119.4 . . ?
K2 C57 H57 115.9 . . ?
C56 C57 K2 78.8(2) . . ?
C56 C57 H57 120.7 . . ?
C56 C57 C58 118.6(4) . . ?
C58 C57 K2 75.4(2) . . ?
C58 C57 H57 120.7 . . ?
K2 C58 H58 113.5 . . ?
C57 C58 K2 78.9(2) . . ?
C57 C58 H58 119.6 . . ?
C59 C58 K2 78.4(2) . . ?
C59 C58 C57 120.7(4) . . ?
C59 C58 H58 119.6 . . ?
K2 C59 H59 113.5 . . ?
C54 C59 K2 81.1(2) . . ?
C54 C59 H59 119.5 . . ?
C58 C59 K2 76.2(2) . . ?
C58 C59 C54 121.1(4) . . ?
C58 C59 H59 119.5 . . ?
O3 C60 C61 112.4(3) . . ?
C65 C60 O3 121.3(3) . . ?
C65 C60 C61 126.1(3) . . ?
N3 C61 C62 128.7(3) . . ?
C60 C61 N3 115.8(3) . . ?
C60 C61 C62 115.4(3) . . ?
C61 C62 H62 119.3 . . ?
C63 C62 C61 121.5(3) . . ?
C63 C62 H62 119.3 . . ?
C62 C63 C64 120.1(3) . . ?
C62 C63 C73 121.5(3) . . ?
C64 C63 C73 118.4(3) . . ?
C63 C64 H64 120.0 . . ?
C65 C64 C63 119.9(3) . . ?
C65 C64 H64 120.0 . . ?
C60 C65 C64 116.8(3) . . ?
C60 C65 C66 118.0(3) . . ?
C64 C65 C66 125.1(3) . . ?
C65 C66 C78 108.9(3) . . ?
C67 C66 C65 107.3(3) . . ?
C67 C66 C78 108.4(3) . . ?
C77 C66 C65 111.7(3) . . ?
C77 C66 C67 111.6(3) . . ?
C77 C66 C78 108.9(3) . . ?
C68 C67 C66 125.5(3) . . ?
C72 C67 C66 118.3(3) . . ?
C72 C67 C68 116.2(3) . . ?
C67 C68 H68 119.7 . . ?
C69 C68 C67 120.7(3) . . ?
C69 C68 H68 119.7 . . ?
C68 C69 C79 118.6(3) . . ?
C70 C69 C68 119.7(3) . . ?
C70 C69 C79 121.7(3) . . ?
C69 C70 H70 119.3 . . ?
C69 C70 C71 121.4(3) . . ?
C71 C70 H70 119.3 . . ?
N4 C71 C70 129.3(3) . . ?
N4 C71 C72 115.7(3) . . ?
C72 C71 C70 115.0(3) . . ?
O3 C72 C71 111.6(3) . . ?
C67 C72 O3 121.6(3) . . ?
C67 C72 C71 126.6(3) . . ?
C74 C73 C63 112.3(3) . . ?
C74 C73 C75 107.4(4) . . ?
C75 C73 C63 109.1(3) . . ?
C76 C73 C63 110.0(3) . . ?
C76 C73 C74 109.6(4) . . ?
C76 C73 C75 108.4(4) . . ?
C73 C74 H74A 109.5 . . ?
C73 C74 H74B 109.5 . . ?
C73 C74 H74C 109.5 . . ?
H74A C74 H74B 109.5 . . ?
H74A C74 H74C 109.5 . . ?
H74B C74 H74C 109.5 . . ?
C73 C75 H75A 109.5 . . ?
C73 C75 H75B 109.5 . . ?
C73 C75 H75C 109.5 . . ?
H75A C75 H75B 109.5 . . ?
H75A C75 H75C 109.5 . . ?
H75B C75 H75C 109.5 . . ?
C73 C76 H76A 109.5 . . ?
C73 C76 H76B 109.5 . . ?
C73 C76 H76C 109.5 . . ?
H76A C76 H76B 109.5 . . ?
H76A C76 H76C 109.5 . . ?
H76B C76 H76C 109.5 . . ?
C66 C77 H77A 109.5 . . ?
C66 C77 H77B 109.5 . . ?
C66 C77 H77C 109.5 . . ?
H77A C77 H77B 109.5 . . ?
H77A C77 H77C 109.5 . . ?
H77B C77 H77C 109.5 . . ?
C66 C78 H78A 109.5 . . ?
C66 C78 H78B 109.5 . . ?
C66 C78 H78C 109.5 . . ?
H78A C78 H78B 109.5 . . ?
H78A C78 H78C 109.5 . . ?
H78B C78 H78C 109.5 . . ?
C80 C79 C69 109.5(3) . . ?
C80 C79 C81 108.2(4) . . ?
C80 C79 C82 109.7(4) . . ?
C81 C79 C69 112.6(3) . . ?
C82 C79 C69 109.1(3) . . ?
C82 C79 C81 107.7(4) . . ?
C79 C80 H80A 109.5 . . ?
C79 C80 H80B 109.5 . . ?
C79 C80 H80C 109.5 . . ?
H80A C80 H80B 109.5 . . ?
H80A C80 H80C 109.5 . . ?
H80B C80 H80C 109.5 . . ?
C79 C81 H81A 109.5 . . ?
C79 C81 H81B 109.5 . . ?
C79 C81 H81C 109.5 . . ?
H81A C81 H81B 109.5 . . ?
H81A C81 H81C 109.5 . . ?
H81B C81 H81C 109.5 . . ?
C79 C82 H82A 109.5 . . ?
C79 C82 H82B 109.5 . . ?
C79 C82 H82C 109.5 . . ?
H82A C82 H82B 109.5 . . ?
H82A C82 H82C 109.5 . . ?
H82B C82 H82C 109.5 . . ?
N3 C83 K2 122.6(2) . . ?
C84 C83 K2 76.40(19) . . ?
C84 C83 N3 119.6(3) . . ?
C88 C83 K2 76.4(2) . . ?
C88 C83 N3 120.6(3) . . ?
C88 C83 C84 119.5(3) . . ?
C83 C84 K2 78.30(19) . . ?
C83 C84 C92 122.4(3) . . ?
C85 C84 K2 77.0(2) . . ?
C85 C84 C83 119.1(3) . . ?
C85 C84 C92 118.4(3) . . ?
C92 C84 K2 117.0(2) . . ?
K2 C85 H85 114.2 . . ?
C84 C85 K2 78.1(2) . . ?
C84 C85 H85 119.4 . . ?
C86 C85 K2 78.7(2) . . ?
C86 C85 C84 121.3(4) . . ?
C86 C85 H85 119.4 . . ?
K2 C86 H86 116.7 . . ?
C85 C86 K2 76.7(2) . . ?
C85 C86 H86 120.0 . . ?
C85 C86 C87 120.0(4) . . ?
C87 C86 K2 77.4(2) . . ?
C87 C86 H86 120.0 . . ?
K2 C87 H87 115.7 . . ?
C86 C87 K2 78.0(2) . . ?
C86 C87 H87 119.5 . . ?
C86 C87 C88 121.0(4) . . ?
C88 C87 K2 77.3(2) . . ?
C88 C87 H87 119.5 . . ?
C83 C88 K2 78.5(2) . . ?
C83 C88 C89 122.4(3) . . ?
C87 C88 K2 77.6(2) . . ?
C87 C88 C83 118.9(3) . . ?
C87 C88 C89 118.7(3) . . ?
C89 C88 K2 114.8(2) . . ?
C88 C89 H89 107.7 . . ?
C88 C89 C90 111.9(3) . . ?
C88 C89 C91 111.9(3) . . ?
C90 C89 H89 107.7 . . ?
C90 C89 C91 109.6(3) . . ?
C91 C89 H89 107.7 . . ?
C89 C90 H90A 109.5 . . ?
C89 C90 H90B 109.5 . . ?
C89 C90 H90C 109.5 . . ?
H90A C90 H90B 109.5 . . ?
H90A C90 H90C 109.5 . . ?
H90B C90 H90C 109.5 . . ?
C89 C91 H91A 109.5 . . ?
C89 C91 H91B 109.5 . . ?
C89 C91 H91C 109.5 . . ?
H91A C91 H91B 109.5 . . ?
H91A C91 H91C 109.5 . . ?
H91B C91 H91C 109.5 . . ?
C84 C92 H92 107.8 . . ?
C84 C92 C93 111.5(3) . . ?
C93 C92 H92 107.8 . . ?
C94 C92 C84 110.9(4) . . ?
C94 C92 H92 107.8 . . ?
C94 C92 C93 110.7(4) . . ?
C92 C93 H93A 109.5 . . ?
C92 C93 H93B 109.5 . . ?
C92 C93 H93C 109.5 . . ?
H93A C93 H93B 109.5 . . ?
H93A C93 H93C 109.5 . . ?
H93B C93 H93C 109.5 . . ?
C92 C94 H94A 109.5 . . ?
C92 C94 H94B 109.5 . . ?
C92 C94 H94C 109.5 . . ?
H94A C94 H94B 109.5 . . ?
H94A C94 H94C 109.5 . . ?
H94B C94 H94C 109.5 . . ?
C96 C95 N4 120.8(3) . . ?
C96 C95 C100 120.3(3) . . ?
C100 C95 N4 118.9(3) . . ?
C95 C96 C104 123.3(3) . . ?
C97 C96 C95 118.2(4) . . ?
C97 C96 C104 118.5(4) . . ?
C96 C97 H97 119.4 . . ?
C98 C97 C96 121.2(4) . . ?
C98 C97 H97 119.4 . . ?
C97 C98 H98 119.8 . . ?
C99 C98 C97 120.4(4) . . ?
C99 C98 H98 119.8 . . ?
C98 C99 H99 119.3 . . ?
C98 C99 C100 121.3(4) . . ?
C100 C99 H99 119.3 . . ?
C95 C100 C101 120.8(3) . . ?
C99 C100 C95 118.4(4) . . ?
C99 C100 C101 120.8(4) . . ?
C100 C101 H101 107.5 . . ?
C100 C101 C102 111.2(3) . . ?
C100 C101 C103 113.8(4) . . ?
C102 C101 H101 107.5 . . ?
C103 C101 H101 107.5 . . ?
C103 C101 C102 109.1(4) . . ?
C101 C102 H10A 109.5 . . ?
C101 C102 H10B 109.5 . . ?
C101 C102 H10C 109.5 . . ?
H10A C102 H10B 109.5 . . ?
H10A C102 H10C 109.5 . . ?
H10B C102 H10C 109.5 . . ?
C101 C103 H10D 109.5 . . ?
C101 C103 H10E 109.5 . . ?
C101 C103 H10F 109.5 . . ?
H10D C103 H10E 109.5 . . ?
H10D C103 H10F 109.5 . . ?
H10E C103 H10F 109.5 . . ?
C96 C104 H104 108.2 . . ?
C105 C104 C96 112.4(4) . . ?
C105 C104 H104 108.2 . . ?
C105 C104 C106 108.2(4) . . ?
C106 C104 C96 111.4(4) . . ?
C106 C104 H104 108.2 . . ?
C104 C105 H10G 109.5 . . ?
C104 C105 H10H 109.5 . . ?
C104 C105 H10I 109.5 . . ?
H10G C105 H10H 109.5 . . ?
H10G C105 H10I 109.5 . . ?
H10H C105 H10I 109.5 . . ?
C104 C106 H10J 109.5 . . ?
C104 C106 H10K 109.5 . . ?
C104 C106 H10L 109.5 . . ?
H10J C106 H10K 109.5 . . ?
H10J C106 H10L 109.5 . . ?
H10K C106 H10L 109.5 . . ?
Al2 C107 K2 121.38(14) . . ?
C108 C107 K2 75.72(19) . . ?
C108 C107 Al2 123.2(3) . . ?
C112 C107 K2 77.1(2) . . ?
C112 C107 Al2 122.2(3) . . ?
C112 C107 C108 114.3(3) . . ?
K2 C108 H108 114.5 . . ?
C107 C108 K2 78.20(19) . . ?
C107 C108 H108 118.3 . . ?
C109 C108 K2 79.1(2) . . ?
C109 C108 C107 123.3(3) . . ?
C109 C108 H108 118.3 . . ?
K2 C109 H109 115.9 . . ?
C108 C109 K2 75.5(2) . . ?
C108 C109 H109 120.2 . . ?
C110 C109 K2 79.1(2) . . ?
C110 C109 C108 119.7(3) . . ?
C110 C109 H109 120.2 . . ?
K2 C110 H110 117.7 . . ?
C109 C110 K2 76.0(2) . . ?
C109 C110 H110 119.9 . . ?
C109 C110 C111 120.1(3) . . ?
C111 C110 K2 77.2(2) . . ?
C111 C110 H110 119.9 . . ?
K2 C111 H111 117.0 . . ?
C110 C111 K2 77.9(2) . . ?
C110 C111 H111 120.4 . . ?
C110 C111 C112 119.1(3) . . ?
C112 C111 K2 75.5(2) . . ?
C112 C111 H111 120.4 . . ?
K2 C112 H112 115.6 . . ?
C107 C112 K2 77.4(2) . . ?
C107 C112 C111 123.4(3) . . ?
C107 C112 H112 118.3 . . ?
C111 C112 K2 79.0(2) . . ?
C111 C112 H112 118.3 . . ?
O4 C113 K1 113.4(2) . 2 ?
O4 C113 C114 119.8(3) . . ?
O4 C113 C118 122.6(3) . . ?
C114 C113 K1 77.9(2) . 2 ?
C118 C113 K1 76.9(2) . 2 ?
C118 C113 C114 117.5(3) . . ?
K1 C114 H114 112.7 2 . ?
C113 C114 K1 76.7(2) . 2 ?
C113 C114 H114 119.5 . . ?
C115 C114 K1 81.4(2) . 2 ?
C115 C114 C113 121.0(4) . . ?
C115 C114 H114 119.5 . . ?
K1 C115 H115 117.6 2 . ?
C114 C115 K1 73.9(2) . 2 ?
C114 C115 H115 119.9 . . ?
C116 C115 K1 79.4(3) . 2 ?
C116 C115 C114 120.3(4) . . ?
C116 C115 H115 119.9 . . ?
K1 C116 H116 118.7 2 . ?
C115 C116 K1 76.7(3) . 2 ?
C115 C116 H116 120.2 . . ?
C115 C116 C117 119.6(4) . . ?
C117 C116 K1 75.4(3) . 2 ?
C117 C116 H116 120.2 . . ?
K1 C117 H117 116.5 2 . ?
C116 C117 K1 80.6(3) . 2 ?
C116 C117 H117 119.4 . . ?
C116 C117 C118 121.2(4) . . ?
C118 C117 K1 74.1(2) . 2 ?
C118 C117 H117 119.4 . . ?
K1 C118 H118 111.8 2 . ?
C113 C118 K1 77.6(2) . 2 ?
C113 C118 H118 119.9 . . ?
C117 C118 K1 81.0(2) . 2 ?
C117 C118 C113 120.3(4) . . ?
C117 C118 H118 119.9 . . ?
C122 C123 H123 120.0 . . ?
C122 C123 C124 120.0 . . ?
C124 C123 H123 120.0 . . ?
C123 C122 H122 120.0 . . ?
C121 C122 C123 120.0 . . ?
C121 C122 H122 120.0 . . ?
C122 C121 H121 120.0 . . ?
C122 C121 C120 120.0 . . ?
C120 C121 H121 120.0 . . ?
C121 C120 H120 120.0 . . ?
C119 C120 C121 120.0 . . ?
C119 C120 H120 120.0 . . ?
C120 C119 H119 120.0 . . ?
C120 C119 C124 120.0 . . ?
C124 C119 H119 120.0 . . ?
C123 C124 H124 120.0 . . ?
C119 C124 C123 120.0 . . ?
C119 C124 H124 120.0 . . ?
C128 C129 H129 120.0 . . ?
C128 C129 C130 120.0 . . ?
C130 C129 H129 120.0 . . ?
C129 C128 H128 120.0 . . ?
C127 C128 C129 120.0 . . ?
C127 C128 H128 120.0 . . ?
C128 C127 H127 120.0 . . ?
C128 C127 C126 120.0 . . ?
C126 C127 H127 120.0 . . ?
C127 C126 H126 120.0 . . ?
C127 C126 C125 120.0 . . ?
C125 C126 H126 120.0 . . ?
C126 C125 H125 120.0 . . ?
C126 C125 C130 120.0 . . ?
C130 C125 H125 120.0 . . ?
C129 C130 H130 120.0 . . ?
C125 C130 C129 120.0 . . ?
C125 C130 H130 120.0 . . ?
C135 C136 H136 120.0 . . ?
C135 C136 C131 120.0 . . ?
C131 C136 H136 120.0 . . ?
C136 C135 H135 120.0 . . ?
C134 C135 C136 120.0 . . ?
C134 C135 H135 120.0 . . ?
C135 C134 H134 120.0 . . ?
C135 C134 C133 120.0 . . ?
C133 C134 H134 120.0 . . ?
C134 C133 H133 120.0 . . ?
C134 C133 C132 120.0 . . ?
C132 C133 H133 120.0 . . ?
C133 C132 H132 120.0 . . ?
C131 C132 C133 120.0 . . ?
C131 C132 H132 120.0 . . ?
C136 C131 H131 120.0 . . ?
C132 C131 C136 120.0 . . ?
C132 C131 H131 120.0 . . ?
C140 C141 H141 120.0 . . ?
C140 C141 C142 120.0 . . ?
C142 C141 H141 120.0 . . ?
C141 C140 H140 120.0 . . ?
C141 C140 C139 120.0 . . ?
C139 C140 H140 120.0 . . ?
C140 C139 H139 120.0 . . ?
C138 C139 C140 120.0 . . ?
C138 C139 H139 120.0 . . ?
C139 C138 H138 120.0 . . ?
C137 C138 C139 120.0 . . ?
C137 C138 H138 120.0 . . ?
C138 C137 H137 120.0 . . ?
C138 C137 C142 120.0 . . ?
C142 C137 H137 120.0 . . ?
C141 C142 H142 120.0 . . ?
C137 C142 C141 120.0 . . ?
C137 C142 H142 120.0 . . ?
C147 C148 H148 120.0 . . ?
C147 C148 C143 120.0 . . ?
C143 C148 H148 120.0 . . ?
C148 C147 H147 120.0 . . ?
C146 C147 C148 120.0 . . ?
C146 C147 H147 120.0 . . ?
C147 C146 H146 120.0 . . ?
C147 C146 C145 120.0 . . ?
C145 C146 H146 120.0 . . ?
C146 C145 H145 120.0 . . ?
C146 C145 C144 120.0 . . ?
C144 C145 H145 120.0 . . ?
C145 C144 H144 120.0 . . ?
C143 C144 C145 120.0 . . ?
C143 C144 H144 120.0 . . ?
C148 C143 H143 120.0 . . ?
C144 C143 C148 120.0 . . ?
C144 C143 H143 120.0 . . ?
C150 C149 H149 120.0 . . ?
C150 C149 C154 120.0 . . ?
C154 C149 H149 120.0 . . ?
C149 C150 H150 120.0 . . ?
C149 C150 C151 120.0 . . ?
C151 C150 H150 120.0 . . ?
C150 C151 H151 120.0 . . ?
C150 C151 C152 120.0 . . ?
C152 C151 H151 120.0 . . ?
C151 C152 H152 120.0 . . ?
C151 C152 C153 120.0 . . ?
C153 C152 H152 120.0 . . ?
C152 C153 H153 120.0 . . ?
C154 C153 C152 120.0 . . ?
C154 C153 H153 120.0 . . ?
C149 C154 H154 120.0 . . ?
C153 C154 C149 120.0 . . ?
C153 C154 H154 120.0 . . ?

loop_
_geom_bond_atom_site_label_1
_geom_bond_atom_site_label_2
_geom_bond_distance
_geom_bond_site_symmetry_2
_geom_bond_publ_flag
K1 C37 3.231(4) . ?
K1 C38 3.138(4) . ?
K1 C39 3.177(4) . ?
K1 C48 3.160(3) . ?
K1 C49 3.136(4) . ?
K1 C50 3.173(4) . ?
K1 C51 3.196(4) . ?
K1 C52 3.177(4) . ?
K1 C53 3.146(4) . ?
K1 C113 3.182(3) 2 ?
K1 C114 3.197(4) 2 ?
K1 C118 3.173(4) 2 ?
K2 C55 3.218(4) . ?
K2 C56 3.196(4) . ?
K2 C57 3.165(4) . ?
K2 C58 3.121(4) . ?
K2 C59 3.147(4) . ?
K2 C85 3.222(4) . ?
K2 C107 3.163(3) . ?
K2 C108 3.131(4) . ?
K2 C109 3.175(4) . ?
K2 C110 3.212(4) . ?
K2 C111 3.203(4) . ?
K2 C112 3.159(4) . ?
Al1 O1 2.102(2) . ?
Al1 O2 1.787(3) . ?
Al1 N1 1.958(3) . ?
Al1 N2 1.949(3) . ?
Al1 C48 2.031(3) . ?
Al2 O3 2.107(2) . ?
Al2 O4 1.794(2) . ?
Al2 N3 1.944(3) . ?
Al2 N4 1.945(3) . ?
Al2 C107 2.021(3) . ?
O1 C1 1.399(4) . ?
O1 C13 1.395(4) . ?
O2 C54 1.334(4) . ?
O3 C60 1.388(4) . ?
O3 C72 1.390(4) . ?
O4 C113 1.329(4) . ?
N1 C2 1.381(4) . ?
N1 C24 1.438(4) . ?
N2 C12 1.397(4) . ?
N2 C36 1.436(4) . ?
N3 C61 1.393(4) . ?
N3 C83 1.431(4) . ?
N4 C71 1.382(4) . ?
N4 C95 1.433(4) . ?
C1 C2 1.400(5) . ?
C1 C6 1.369(5) . ?
C2 C3 1.408(5) . ?
C3 H3 0.9500 . ?
C3 C4 1.401(5) . ?
C4 C5 1.411(5) . ?
C4 C14 1.533(5) . ?
C5 H5 0.9500 . ?
C5 C6 1.392(5) . ?
C6 C7 1.546(5) . ?
C7 C8 1.527(5) . ?
C7 C18 1.527(5) . ?
C7 C19 1.537(5) . ?
C8 C9 1.413(5) . ?
C8 C13 1.370(5) . ?
C9 H9 0.9500 . ?
C9 C10 1.381(5) . ?
C10 C11 1.416(5) . ?
C10 C20 1.542(5) . ?
C11 H11 0.9500 . ?
C11 C12 1.398(5) . ?
C12 C13 1.385(5) . ?
C14 C15 1.537(6) . ?
C14 C16 1.529(6) . ?
C14 C17 1.541(6) . ?
C15 H15A 0.9800 . ?
C15 H15B 0.9800 . ?
C15 H15C 0.9800 . ?
C16 H16A 0.9800 . ?
C16 H16B 0.9800 . ?
C16 H16C 0.9800 . ?
C17 H17A 0.9800 . ?
C17 H17B 0.9800 . ?
C17 H17C 0.9800 . ?
C18 H18A 0.9800 . ?
C18 H18B 0.9800 . ?
C18 H18C 0.9800 . ?
C19 H19A 0.9800 . ?
C19 H19B 0.9800 . ?
C19 H19C 0.9800 . ?
C20 C21 1.533(7) . ?
C20 C22 1.523(6) . ?
C20 C23 1.525(7) . ?
C21 H21A 0.9800 . ?
C21 H21B 0.9800 . ?
C21 H21C 0.9800 . ?
C22 H22A 0.9800 . ?
C22 H22B 0.9800 . ?
C22 H22C 0.9800 . ?
C23 H23A 0.9800 . ?
C23 H23B 0.9800 . ?
C23 H23C 0.9800 . ?
C24 C25 1.408(5) . ?
C24 C29 1.408(5) . ?
C25 C26 1.395(5) . ?
C25 C33 1.527(6) . ?
C26 H26 0.9500 . ?
C26 C27 1.367(6) . ?
C27 H27 0.9500 . ?
C27 C28 1.384(7) . ?
C28 H28 0.9500 . ?
C28 C29 1.402(5) . ?
C29 C30 1.526(6) . ?
C30 H30 1.0000 . ?
C30 C31 1.520(6) . ?
C30 C32 1.536(6) . ?
C31 H31A 0.9800 . ?
C31 H31B 0.9800 . ?
C31 H31C 0.9800 . ?
C32 H32A 0.9800 . ?
C32 H32B 0.9800 . ?
C32 H32C 0.9800 . ?
C33 H33 1.0000 . ?
C33 C34 1.533(6) . ?
C33 C35 1.534(6) . ?
C34 H34A 0.9800 . ?
C34 H34B 0.9800 . ?
C34 H34C 0.9800 . ?
C35 H35A 0.9800 . ?
C35 H35B 0.9800 . ?
C35 H35C 0.9800 . ?
C36 C37 1.414(5) . ?
C36 C41 1.424(5) . ?
C37 C38 1.395(5) . ?
C37 C45 1.520(6) . ?
C38 H38 0.9500 . ?
C38 C39 1.383(6) . ?
C39 H39 0.9500 . ?
C39 C40 1.367(6) . ?
C40 H40 0.9500 . ?
C40 C41 1.404(5) . ?
C41 C42 1.510(6) . ?
C42 H42 1.0000 . ?
C42 C43 1.515(7) . ?
C42 C44 1.531(7) . ?
C43 H43A 0.9800 . ?
C43 H43B 0.9800 . ?
C43 H43C 0.9800 . ?
C44 H44A 0.9800 . ?
C44 H44B 0.9800 . ?
C44 H44C 0.9800 . ?
C45 H45 1.0000 . ?
C45 C46 1.543(6) . ?
C45 C47 1.534(6) . ?
C46 H46A 0.9800 . ?
C46 H46B 0.9800 . ?
C46 H46C 0.9800 . ?
C47 H47A 0.9800 . ?
C47 H47B 0.9800 . ?
C47 H47C 0.9800 . ?
C48 C49 1.404(5) . ?
C48 C53 1.412(5) . ?
C49 H49 0.9500 . ?
C49 C50 1.384(5) . ?
C50 H50 0.9500 . ?
C50 C51 1.379(6) . ?
C51 H51 0.9500 . ?
C51 C52 1.386(6) . ?
C52 H52 0.9500 . ?
C52 C53 1.393(5) . ?
C53 H53 0.9500 . ?
C54 C55 1.405(5) . ?
C54 C59 1.397(5) . ?
C55 H55 0.9500 . ?
C55 C56 1.378(6) . ?
C56 H56 0.9500 . ?
C56 C57 1.377(7) . ?
C57 H57 0.9500 . ?
C57 C58 1.395(7) . ?
C58 H58 0.9500 . ?
C58 C59 1.378(6) . ?
C59 H59 0.9500 . ?
C60 C61 1.388(5) . ?
C60 C65 1.379(5) . ?
C61 C62 1.400(5) . ?
C62 H62 0.9500 . ?
C62 C63 1.390(5) . ?
C63 C64 1.413(5) . ?
C63 C73 1.540(5) . ?
C64 H64 0.9500 . ?
C64 C65 1.396(5) . ?
C65 C66 1.543(5) . ?
C66 C67 1.540(5) . ?
C66 C77 1.516(5) . ?
C66 C78 1.545(5) . ?
C67 C68 1.408(5) . ?
C67 C72 1.368(5) . ?
C68 H68 0.9500 . ?
C68 C69 1.407(5) . ?
C69 C70 1.398(5) . ?
C69 C79 1.542(5) . ?
C70 H70 0.9500 . ?
C70 C71 1.408(5) . ?
C71 C72 1.399(5) . ?
C73 C74 1.528(6) . ?
C73 C75 1.537(6) . ?
C73 C76 1.507(6) . ?
C74 H74A 0.9800 . ?
C74 H74B 0.9800 . ?
C74 H74C 0.9800 . ?
C75 H75A 0.9800 . ?
C75 H75B 0.9800 . ?
C75 H75C 0.9800 . ?
C76 H76A 0.9800 . ?
C76 H76B 0.9800 . ?
C76 H76C 0.9800 . ?
C77 H77A 0.9800 . ?
C77 H77B 0.9800 . ?
C77 H77C 0.9800 . ?
C78 H78A 0.9800 . ?
C78 H78B 0.9800 . ?
C78 H78C 0.9800 . ?
C79 C80 1.528(6) . ?
C79 C81 1.531(6) . ?
C79 C82 1.530(7) . ?
C80 H80A 0.9800 . ?
C80 H80B 0.9800 . ?
C80 H80C 0.9800 . ?
C81 H81A 0.9800 . ?
C81 H81B 0.9800 . ?
C81 H81C 0.9800 . ?
C82 H82A 0.9800 . ?
C82 H82B 0.9800 . ?
C82 H82C 0.9800 . ?
C83 C84 1.423(5) . ?
C83 C88 1.412(5) . ?
C84 C85 1.394(5) . ?
C84 C92 1.520(5) . ?
C85 H85 0.9500 . ?
C85 C86 1.379(6) . ?
C86 H86 0.9500 . ?
C86 C87 1.382(6) . ?
C87 H87 0.9500 . ?
C87 C88 1.406(5) . ?
C88 C89 1.515(5) . ?
C89 H89 1.0000 . ?
C89 C90 1.533(5) . ?
C89 C91 1.537(6) . ?
C90 H90A 0.9800 . ?
C90 H90B 0.9800 . ?
C90 H90C 0.9800 . ?
C91 H91A 0.9800 . ?
C91 H91B 0.9800 . ?
C91 H91C 0.9800 . ?
C92 H92 1.0000 . ?
C92 C93 1.525(6) . ?
C92 C94 1.520(6) . ?
C93 H93A 0.9800 . ?
C93 H93B 0.9800 . ?
C93 H93C 0.9800 . ?
C94 H94A 0.9800 . ?
C94 H94B 0.9800 . ?
C94 H94C 0.9800 . ?
C95 C96 1.410(5) . ?
C95 C100 1.418(5) . ?
C96 C97 1.400(5) . ?
C96 C104 1.537(6) . ?
C97 H97 0.9500 . ?
C97 C98 1.373(7) . ?
C98 H98 0.9500 . ?
C98 C99 1.372(7) . ?
C99 H99 0.9500 . ?
C99 C100 1.389(5) . ?
C100 C101 1.520(6) . ?
C101 H101 1.0000 . ?
C101 C102 1.527(6) . ?
C101 C103 1.525(6) . ?
C102 H10A 0.9800 . ?
C102 H10B 0.9800 . ?
C102 H10C 0.9800 . ?
C103 H10D 0.9800 . ?
C103 H10E 0.9800 . ?
C103 H10F 0.9800 . ?
C104 H104 1.0000 . ?
C104 C105 1.516(7) . ?
C104 C106 1.533(6) . ?
C105 H10G 0.9800 . ?
C105 H10H 0.9800 . ?
C105 H10I 0.9800 . ?
C106 H10J 0.9800 . ?
C106 H10K 0.9800 . ?
C106 H10L 0.9800 . ?
C107 C108 1.420(5) . ?
C107 C112 1.397(5) . ?
C108 H108 0.9500 . ?
C108 C109 1.387(5) . ?
C109 H109 0.9500 . ?
C109 C110 1.376(5) . ?
C110 H110 0.9500 . ?
C110 C111 1.384(6) . ?
C111 H111 0.9500 . ?
C111 C112 1.405(5) . ?
C112 H112 0.9500 . ?
C113 C114 1.405(5) . ?
C113 C118 1.399(5) . ?
C114 H114 0.9500 . ?
C114 C115 1.390(5) . ?
C115 H115 0.9500 . ?
C115 C116 1.371(7) . ?
C116 H116 0.9500 . ?
C116 C117 1.373(7) . ?
C117 H117 0.9500 . ?
C117 C118 1.387(6) . ?
C118 H118 0.9500 . ?
C123 H123 0.9500 . ?
C123 C122 1.3900 . ?
C123 C124 1.3900 . ?
C122 H122 0.9500 . ?
C122 C121 1.3900 . ?
C121 H121 0.9500 . ?
C121 C120 1.3900 . ?
C120 H120 0.9500 . ?
C120 C119 1.3900 . ?
C119 H119 0.9500 . ?
C119 C124 1.3900 . ?
C124 H124 0.9500 . ?
C129 H129 0.9500 . ?
C129 C128 1.3900 . ?
C129 C130 1.3900 . ?
C128 H128 0.9500 . ?
C128 C127 1.3900 . ?
C127 H127 0.9500 . ?
C127 C126 1.3900 . ?
C126 H126 0.9500 . ?
C126 C125 1.3900 . ?
C125 H125 0.9500 . ?
C125 C130 1.3900 . ?
C130 H130 0.9500 . ?
C136 H136 0.9500 . ?
C136 C135 1.3900 . ?
C136 C131 1.3900 . ?
C135 H135 0.9500 . ?
C135 C134 1.3900 . ?
C134 H134 0.9500 . ?
C134 C133 1.3900 . ?
C133 H133 0.9500 . ?
C133 C132 1.3900 . ?
C132 H132 0.9500 . ?
C132 C131 1.3900 . ?
C131 H131 0.9500 . ?
C141 H141 0.9500 . ?
C141 C140 1.3900 . ?
C141 C142 1.3900 . ?
C140 H140 0.9500 . ?
C140 C139 1.3900 . ?
C139 H139 0.9500 . ?
C139 C138 1.3900 . ?
C138 H138 0.9500 . ?
C138 C137 1.3900 . ?
C137 H137 0.9500 . ?
C137 C142 1.3900 . ?
C142 H142 0.9500 . ?
C148 H148 0.9500 . ?
C148 C147 1.3900 . ?
C148 C143 1.3900 . ?
C147 H147 0.9500 . ?
C147 C146 1.3900 . ?
C146 H146 0.9500 . ?
C146 C145 1.3900 . ?
C145 H145 0.9500 . ?
C145 C144 1.3900 . ?
C144 H144 0.9500 . ?
C144 C143 1.3900 . ?
C143 H143 0.9500 . ?
C149 H149 0.9500 . ?
C149 C150 1.3900 . ?
C149 C154 1.3900 . ?
C150 H150 0.9500 . ?
C150 C151 1.3900 . ?
C151 H151 0.9500 . ?
C151 C152 1.3900 . ?
C152 H152 0.9500 . ?
C152 C153 1.3900 . ?
C153 H153 0.9500 . ?
C153 C154 1.3900 . ?
C154 H154 0.9500 . ?

loop_
_geom_torsion_atom_site_label_1
_geom_torsion_atom_site_label_2
_geom_torsion_atom_site_label_3
_geom_torsion_atom_site_label_4
_geom_torsion
_geom_torsion_site_symmetry_1
_geom_torsion_site_symmetry_2
_geom_torsion_site_symmetry_3
_geom_torsion_site_symmetry_4
_geom_torsion_publ_flag
K1 C36 C37 C38 -66.1(3) . . . . ?
K1 C36 C37 C45 115.5(3) . . . . ?
K1 C36 C41 C40 64.8(3) . . . . ?
K1 C36 C41 C42 -116.5(4) . . . . ?
K1 C37 C38 C39 -71.0(4) . . . . ?
K1 C37 C45 C46 -44.4(4) . . . . ?
K1 C37 C45 C47 -167.2(3) . . . . ?
K1 C38 C39 C40 -70.4(4) . . . . ?
K1 C39 C40 C41 -68.7(4) . . . . ?
K1 C40 C41 C36 -66.8(3) . . . . ?
K1 C40 C41 C42 114.5(3) . . . . ?
K1 C41 C42 C43 151.9(3) . . . . ?
K1 C41 C42 C44 28.1(4) . . . . ?
K1 C48 C49 C50 67.9(3) . . . . ?
K1 C48 C53 C52 -67.5(3) . . . . ?
K1 C49 C50 C51 67.4(3) . . . . ?
K1 C50 C51 C52 66.1(3) . . . . ?
K1 C51 C52 C53 66.1(3) . . . . ?
K1 C52 C53 C48 67.1(3) . . . . ?
K1 C113 C114 C115 71.2(3) 2 . . . ?
K1 C113 C118 C117 -71.7(4) 2 . . . ?
K1 C114 C115 C116 67.0(4) 2 . . . ?
K1 C115 C116 C117 64.3(4) 2 . . . ?
K1 C116 C117 C118 64.9(4) 2 . . . ?
K1 C117 C118 C113 69.9(3) 2 . . . ?
K2 C54 C55 C56 -66.5(4) . . . . ?
K2 C54 C59 C58 67.9(3) . . . . ?
K2 C55 C56 C57 -66.0(4) . . . . ?
K2 C56 C57 C58 -66.4(3) . . . . ?
K2 C57 C58 C59 -69.2(4) . . . . ?
K2 C58 C59 C54 -70.5(3) . . . . ?
K2 C83 C84 C85 -67.7(3) . . . . ?
K2 C83 C84 C92 114.7(3) . . . . ?
K2 C83 C88 C87 68.7(3) . . . . ?
K2 C83 C88 C89 -112.2(3) . . . . ?
K2 C84 C85 C86 -68.7(4) . . . . ?
K2 C84 C92 C93 -32.6(4) . . . . ?
K2 C84 C92 C94 -156.5(3) . . . . ?
K2 C85 C86 C87 -66.7(4) . . . . ?
K2 C86 C87 C88 -67.0(3) . . . . ?
K2 C87 C88 C83 -69.2(3) . . . . ?
K2 C87 C88 C89 111.7(3) . . . . ?
K2 C88 C89 C90 44.3(4) . . . . ?
K2 C88 C89 C91 167.8(3) . . . . ?
K2 C107 C108 C109 -68.3(3) . . . . ?
K2 C107 C112 C111 67.6(3) . . . . ?
K2 C108 C109 C110 -68.2(3) . . . . ?
K2 C109 C110 C111 -65.9(3) . . . . ?
K2 C110 C111 C112 -65.6(3) . . . . ?
K2 C111 C112 C107 -66.8(3) . . . . ?
Al1 O1 C1 C2 0.8(3) . . . . ?
Al1 O1 C1 C6 -174.8(2) . . . . ?
Al1 O1 C13 C8 173.1(2) . . . . ?
Al1 O1 C13 C12 -2.7(3) . . . . ?
Al1 O2 C54 K2 137.9(2) . . . . ?
Al1 O2 C54 C55 -132.6(3) . . . . ?
Al1 O2 C54 C59 50.5(5) . . . . ?
Al1 N1 C2 C1 5.1(4) . . . . ?
Al1 N1 C2 C3 -176.4(3) . . . . ?
Al1 N1 C24 C25 72.1(4) . . . . ?
Al1 N1 C24 C29 -105.1(3) . . . . ?
Al1 N2 C12 C11 -179.0(3) . . . . ?
Al1 N2 C12 C13 -2.3(4) . . . . ?
Al1 N2 C36 K1 7.7(4) . . . . ?
Al1 N2 C36 C37 96.9(4) . . . . ?
Al1 N2 C36 C41 -86.3(4) . . . . ?
Al1 C48 C49 K1 120.6(2) . . . . ?
Al1 C48 C49 C50 -171.5(3) . . . . ?
Al1 C48 C53 K1 -120.5(2) . . . . ?
Al1 C48 C53 C52 172.0(3) . . . . ?
Al2 O3 C60 C61 3.0(3) . . . . ?
Al2 O3 C60 C65 -172.7(3) . . . . ?
Al2 O3 C72 C67 173.7(3) . . . . ?
Al2 O3 C72 C71 -1.4(3) . . . . ?
Al2 O4 C113 K1 -140.8(2) . . . 2 ?
Al2 O4 C113 C114 130.1(3) . . . . ?
Al2 O4 C113 C118 -51.7(5) . . . . ?
Al2 N3 C61 C60 1.9(4) . . . . ?
Al2 N3 C61 C62 178.4(3) . . . . ?
Al2 N3 C83 K2 -5.9(4) . . . . ?
Al2 N3 C83 C84 86.6(4) . . . . ?
Al2 N3 C83 C88 -99.1(3) . . . . ?
Al2 N4 C71 C70 176.7(3) . . . . ?
Al2 N4 C71 C72 -4.9(4) . . . . ?
Al2 N4 C95 C96 104.1(3) . . . . ?
Al2 N4 C95 C100 -73.3(4) . . . . ?
Al2 C107 C108 K2 -118.4(2) . . . . ?
Al2 C107 C108 C109 173.3(3) . . . . ?
Al2 C107 C112 K2 119.1(2) . . . . ?
Al2 C107 C112 C111 -173.3(3) . . . . ?
O1 Al1 O2 C54 9.0(3) . . . . ?
O1 C1 C2 N1 -3.5(4) . . . . ?
O1 C1 C2 C3 177.7(3) . . . . ?
O1 C1 C6 C5 -179.8(3) . . . . ?
O1 C1 C6 C7 0.7(5) . . . . ?
O2 C54 C55 K2 -113.8(3) . . . . ?
O2 C54 C55 C56 179.7(3) . . . . ?
O2 C54 C59 K2 112.1(3) . . . . ?
O2 C54 C59 C58 -179.9(3) . . . . ?
O3 Al2 O4 C113 -3.0(3) . . . . ?
O3 C60 C61 N3 -3.1(4) . . . . ?
O3 C60 C61 C62 179.9(3) . . . . ?
O3 C60 C65 C64 179.2(3) . . . . ?
O3 C60 C65 C66 -1.4(5) . . . . ?
O4 C113 C114 K1 110.1(3) . . . 2 ?
O4 C113 C114 C115 -178.7(3) . . . . ?
O4 C113 C118 K1 -109.6(3) . . . 2 ?
O4 C113 C118 C117 178.7(3) . . . . ?
N1 Al1 O2 C54 -66.1(3) . . . . ?
N1 C2 C3 C4 -174.7(3) . . . . ?
N1 C24 C25 C26 -171.9(3) . . . . ?
N1 C24 C25 C33 9.7(5) . . . . ?
N1 C24 C29 C28 172.1(3) . . . . ?
N1 C24 C29 C30 -7.2(5) . . . . ?
N2 Al1 O2 C54 85.5(3) . . . . ?
N2 C12 C13 O1 3.1(4) . . . . ?
N2 C12 C13 C8 -172.2(3) . . . . ?
N2 C36 C37 K1 -118.8(3) . . . . ?
N2 C36 C37 C38 175.0(3) . . . . ?
N2 C36 C37 C45 -3.3(5) . . . . ?
N2 C36 C41 K1 120.8(3) . . . . ?
N2 C36 C41 C40 -174.3(3) . . . . ?
N2 C36 C41 C42 4.3(5) . . . . ?
N3 Al2 O4 C113 -79.2(3) . . . . ?
N3 C61 C62 C63 -172.3(3) . . . . ?
N3 C83 C84 K2 -120.1(3) . . . . ?
N3 C83 C84 C85 172.2(3) . . . . ?
N3 C83 C84 C92 -5.3(5) . . . . ?
N3 C83 C88 K2 120.1(3) . . . . ?
N3 C83 C88 C87 -171.2(3) . . . . ?
N3 C83 C88 C89 7.9(5) . . . . ?
N4 Al2 O4 C113 72.5(3) . . . . ?
N4 C71 C72 O3 3.8(4) . . . . ?
N4 C71 C72 C67 -170.9(3) . . . . ?
N4 C95 C96 C97 -172.4(3) . . . . ?
N4 C95 C96 C104 6.0(5) . . . . ?
N4 C95 C100 C99 172.1(3) . . . . ?
N4 C95 C100 C101 -8.5(5) . . . . ?
C1 O1 C13 C8 35.5(4) . . . . ?
C1 O1 C13 C12 -140.2(3) . . . . ?
C1 C2 C3 C4 3.9(5) . . . . ?
C1 C6 C7 C8 34.3(4) . . . . ?
C1 C6 C7 C18 157.3(3) . . . . ?
C1 C6 C7 C19 -83.2(4) . . . . ?
C2 N1 C24 C25 -109.5(4) . . . . ?
C2 N1 C24 C29 73.3(4) . . . . ?
C2 C1 C6 C5 5.3(5) . . . . ?
C2 C1 C6 C7 -174.2(3) . . . . ?
C2 C3 C4 C5 0.3(5) . . . . ?
C2 C3 C4 C14 177.5(3) . . . . ?
C3 C4 C5 C6 -2.1(5) . . . . ?
C3 C4 C14 C15 124.6(4) . . . . ?
C3 C4 C14 C16 4.1(5) . . . . ?
C3 C4 C14 C17 -116.3(4) . . . . ?
C4 C5 C6 C1 -0.4(5) . . . . ?
C4 C5 C6 C7 179.1(3) . . . . ?
C5 C4 C14 C15 -58.2(5) . . . . ?
C5 C4 C14 C16 -178.7(4) . . . . ?
C5 C4 C14 C17 60.9(5) . . . . ?
C5 C6 C7 C8 -145.2(3) . . . . ?
C5 C6 C7 C18 -22.2(5) . . . . ?
C5 C6 C7 C19 97.3(4) . . . . ?
C6 C1 C2 N1 171.8(3) . . . . ?
C6 C1 C2 C3 -7.0(5) . . . . ?
C6 C7 C8 C9 144.3(3) . . . . ?
C6 C7 C8 C13 -36.3(4) . . . . ?
C7 C8 C9 C10 179.3(3) . . . . ?
C7 C8 C13 O1 2.8(5) . . . . ?
C7 C8 C13 C12 177.9(3) . . . . ?
C8 C9 C10 C11 0.3(6) . . . . ?
C8 C9 C10 C20 -179.2(4) . . . . ?
C9 C8 C13 O1 -177.8(3) . . . . ?
C9 C8 C13 C12 -2.7(5) . . . . ?
C9 C10 C11 C12 2.1(6) . . . . ?
C9 C10 C20 C21 -124.9(5) . . . . ?
C9 C10 C20 C22 -5.1(6) . . . . ?
C9 C10 C20 C23 114.6(5) . . . . ?
C10 C11 C12 N2 172.3(3) . . . . ?
C10 C11 C12 C13 -4.4(5) . . . . ?
C11 C10 C20 C21 55.5(6) . . . . ?
C11 C10 C20 C22 175.4(4) . . . . ?
C11 C10 C20 C23 -64.9(5) . . . . ?
C11 C12 C13 O1 -179.7(3) . . . . ?
C11 C12 C13 C8 5.0(5) . . . . ?
C12 N2 C36 K1 178.6(2) . . . . ?
C12 N2 C36 C37 -92.1(4) . . . . ?
C12 N2 C36 C41 84.7(4) . . . . ?
C13 O1 C1 C2 138.1(3) . . . . ?
C13 O1 C1 C6 -37.5(4) . . . . ?
C13 C8 C9 C10 -0.1(5) . . . . ?
C14 C4 C5 C6 -179.4(3) . . . . ?
C18 C7 C8 C9 22.1(5) . . . . ?
C18 C7 C8 C13 -158.6(3) . . . . ?
C19 C7 C8 C9 -98.1(4) . . . . ?
C19 C7 C8 C13 81.3(4) . . . . ?
C20 C10 C11 C12 -178.3(3) . . . . ?
C24 N1 C2 C1 -173.4(3) . . . . ?
C24 N1 C2 C3 5.1(5) . . . . ?
C24 C25 C26 C27 -1.3(6) . . . . ?
C24 C25 C33 C34 74.5(4) . . . . ?
C24 C25 C33 C35 -161.8(3) . . . . ?
C24 C29 C30 C31 121.9(4) . . . . ?
C24 C29 C30 C32 -115.3(4) . . . . ?
C25 C24 C29 C28 -5.1(5) . . . . ?
C25 C24 C29 C30 175.6(3) . . . . ?
C25 C26 C27 C28 -2.9(6) . . . . ?
C26 C25 C33 C34 -103.9(4) . . . . ?
C26 C25 C33 C35 19.9(5) . . . . ?
C26 C27 C28 C29 3.1(6) . . . . ?
C27 C28 C29 C24 0.9(6) . . . . ?
C27 C28 C29 C30 -179.8(4) . . . . ?
C28 C29 C30 C31 -57.4(5) . . . . ?
C28 C29 C30 C32 65.4(5) . . . . ?
C29 C24 C25 C26 5.3(5) . . . . ?
C29 C24 C25 C33 -173.1(3) . . . . ?
C33 C25 C26 C27 177.1(4) . . . . ?
C36 N2 C12 C11 9.2(5) . . . . ?
C36 N2 C12 C13 -174.0(3) . . . . ?
C36 C37 C38 K1 70.6(3) . . . . ?
C36 C37 C38 C39 -0.3(5) . . . . ?
C36 C37 C45 C46 -141.0(3) . . . . ?
C36 C37 C45 C47 96.1(4) . . . . ?
C36 C41 C42 C43 -113.9(4) . . . . ?
C36 C41 C42 C44 122.3(4) . . . . ?
C37 C36 C41 K1 -62.4(3) . . . . ?
C37 C36 C41 C40 2.5(5) . . . . ?
C37 C36 C41 C42 -178.9(3) . . . . ?
C37 C38 C39 K1 72.1(3) . . . . ?
C37 C38 C39 C40 1.6(6) . . . . ?
C38 C37 C45 C46 40.7(5) . . . . ?
C38 C37 C45 C47 -82.2(4) . . . . ?
C38 C39 C40 K1 67.8(3) . . . . ?
C38 C39 C40 C41 -0.9(6) . . . . ?
C39 C40 C41 K1 65.6(4) . . . . ?
C39 C40 C41 C36 -1.2(6) . . . . ?
C39 C40 C41 C42 -179.9(4) . . . . ?
C40 C41 C42 C43 64.8(5) . . . . ?
C40 C41 C42 C44 -59.1(5) . . . . ?
C41 C36 C37 K1 64.4(3) . . . . ?
C41 C36 C37 C38 -1.7(5) . . . . ?
C41 C36 C37 C45 180.0(3) . . . . ?
C45 C37 C38 K1 -111.0(3) . . . . ?
C45 C37 C38 C39 178.0(4) . . . . ?
C48 Al1 O2 C54 -169.0(3) . . . . ?
C48 C49 C50 K1 -67.5(3) . . . . ?
C48 C49 C50 C51 -0.1(6) . . . . ?
C49 C48 C53 K1 67.6(3) . . . . ?
C49 C48 C53 C52 0.1(5) . . . . ?
C49 C50 C51 K1 -66.0(3) . . . . ?
C49 C50 C51 C52 0.0(6) . . . . ?
C50 C51 C52 K1 -66.0(3) . . . . ?
C50 C51 C52 C53 0.1(6) . . . . ?
C51 C52 C53 K1 -67.2(3) . . . . ?
C51 C52 C53 C48 -0.1(6) . . . . ?
C53 C48 C49 K1 -67.8(3) . . . . ?
C53 C48 C49 C50 0.1(5) . . . . ?
C54 C55 C56 K2 67.3(3) . . . . ?
C54 C55 C56 C57 1.3(6) . . . . ?
C55 C54 C59 K2 -64.9(3) . . . . ?
C55 C54 C59 C58 3.0(5) . . . . ?
C55 C56 C57 K2 67.2(4) . . . . ?
C55 C56 C57 C58 0.8(6) . . . . ?
C56 C57 C58 K2 68.2(4) . . . . ?
C56 C57 C58 C59 -0.9(6) . . . . ?
C57 C58 C59 K2 69.5(4) . . . . ?
C57 C58 C59 C54 -1.0(6) . . . . ?
C59 C54 C55 K2 63.3(3) . . . . ?
C59 C54 C55 C56 -3.2(5) . . . . ?
C60 O3 C72 C67 36.2(4) . . . . ?
C60 O3 C72 C71 -138.9(3) . . . . ?
C60 C61 C62 C63 4.1(5) . . . . ?
C60 C65 C66 C67 33.7(4) . . . . ?
C60 C65 C66 C77 156.3(3) . . . . ?
C60 C65 C66 C78 -83.4(4) . . . . ?
C61 N3 C83 K2 -179.4(2) . . . . ?
C61 N3 C83 C84 -86.9(4) . . . . ?
C61 N3 C83 C88 87.5(4) . . . . ?
C61 C60 C65 C64 4.2(5) . . . . ?
C61 C60 C65 C66 -176.4(3) . . . . ?
C61 C62 C63 C64 -3.5(5) . . . . ?
C61 C62 C63 C73 176.6(3) . . . . ?
C62 C63 C64 C65 2.8(5) . . . . ?
C62 C63 C73 C74 -7.4(5) . . . . ?
C62 C63 C73 C75 -126.3(4) . . . . ?
C62 C63 C73 C76 114.9(4) . . . . ?
C63 C64 C65 C60 -3.0(5) . . . . ?
C63 C64 C65 C66 177.6(3) . . . . ?
C64 C63 C73 C74 172.6(4) . . . . ?
C64 C63 C73 C75 53.7(5) . . . . ?
C64 C63 C73 C76 -65.0(5) . . . . ?
C64 C65 C66 C67 -147.0(3) . . . . ?
C64 C65 C66 C77 -24.4(5) . . . . ?
C64 C65 C66 C78 95.9(4) . . . . ?
C65 C60 C61 N3 172.3(3) . . . . ?
C65 C60 C61 C62 -4.7(5) . . . . ?
C65 C66 C67 C68 146.6(3) . . . . ?
C65 C66 C67 C72 -32.7(4) . . . . ?
C66 C67 C68 C69 -179.1(3) . . . . ?
C66 C67 C72 O3 -0.6(5) . . . . ?
C66 C67 C72 C71 173.6(3) . . . . ?
C67 C68 C69 C70 2.7(6) . . . . ?
C67 C68 C69 C79 -179.6(3) . . . . ?
C68 C67 C72 O3 180.0(3) . . . . ?
C68 C67 C72 C71 -5.8(5) . . . . ?
C68 C69 C70 C71 -0.6(6) . . . . ?
C68 C69 C79 C80 -59.4(5) . . . . ?
C68 C69 C79 C81 -179.9(4) . . . . ?
C68 C69 C79 C82 60.6(5) . . . . ?
C69 C70 C71 N4 174.2(3) . . . . ?
C69 C70 C71 C72 -4.1(5) . . . . ?
C70 C69 C79 C80 118.3(4) . . . . ?
C70 C69 C79 C81 -2.2(6) . . . . ?
C70 C69 C79 C82 -121.7(4) . . . . ?
C70 C71 C72 O3 -177.6(3) . . . . ?
C70 C71 C72 C67 7.7(5) . . . . ?
C71 N4 C95 C96 -72.5(4) . . . . ?
C71 N4 C95 C100 110.1(3) . . . . ?
C72 O3 C60 C61 140.7(3) . . . . ?
C72 O3 C60 C65 -34.9(4) . . . . ?
C72 C67 C68 C69 0.2(5) . . . . ?
C73 C63 C64 C65 -177.2(3) . . . . ?
C77 C66 C67 C68 24.0(5) . . . . ?
C77 C66 C67 C72 -155.4(3) . . . . ?
C78 C66 C67 C68 -95.9(4) . . . . ?
C78 C66 C67 C72 84.7(4) . . . . ?
C79 C69 C70 C71 -178.3(3) . . . . ?
C83 N3 C61 C60 176.0(3) . . . . ?
C83 N3 C61 C62 -7.5(5) . . . . ?
C83 C84 C85 K2 68.5(3) . . . . ?
C83 C84 C85 C86 -0.3(6) . . . . ?
C83 C84 C92 C93 -125.7(4) . . . . ?
C83 C84 C92 C94 110.4(4) . . . . ?
C83 C88 C89 C90 136.1(4) . . . . ?
C83 C88 C89 C91 -100.4(4) . . . . ?
C84 C83 C88 K2 -65.5(3) . . . . ?
C84 C83 C88 C87 3.2(5) . . . . ?
C84 C83 C88 C89 -177.7(3) . . . . ?
C84 C85 C86 K2 68.4(3) . . . . ?
C84 C85 C86 C87 1.8(6) . . . . ?
C85 C84 C92 C93 56.8(5) . . . . ?
C85 C84 C92 C94 -67.1(5) . . . . ?
C85 C86 C87 K2 66.3(4) . . . . ?
C85 C86 C87 C88 -0.7(6) . . . . ?
C86 C87 C88 K2 67.4(4) . . . . ?
C86 C87 C88 C83 -1.8(6) . . . . ?
C86 C87 C88 C89 179.1(4) . . . . ?
C87 C88 C89 C90 -44.8(5) . . . . ?
C87 C88 C89 C91 78.7(4) . . . . ?
C88 C83 C84 K2 65.5(3) . . . . ?
C88 C83 C84 C85 -2.2(5) . . . . ?
C88 C83 C84 C92 -179.8(3) . . . . ?
C92 C84 C85 K2 -113.9(3) . . . . ?
C92 C84 C85 C86 177.4(4) . . . . ?
C95 N4 C71 C70 -6.6(5) . . . . ?
C95 N4 C71 C72 171.8(3) . . . . ?
C95 C96 C97 C98 -1.1(6) . . . . ?
C95 C96 C104 C105 -122.2(4) . . . . ?
C95 C96 C104 C106 116.1(4) . . . . ?
C95 C100 C101 C102 -74.5(4) . . . . ?
C95 C100 C101 C103 161.9(4) . . . . ?
C96 C95 C100 C99 -5.3(5) . . . . ?
C96 C95 C100 C101 174.1(3) . . . . ?
C96 C97 C98 C99 -2.5(7) . . . . ?
C97 C96 C104 C105 56.2(5) . . . . ?
C97 C96 C104 C106 -65.5(5) . . . . ?
C97 C98 C99 C100 2.1(7) . . . . ?
C98 C99 C100 C95 1.8(6) . . . . ?
C98 C99 C100 C101 -177.7(4) . . . . ?
C99 C100 C101 C102 105.0(4) . . . . ?
C99 C100 C101 C103 -18.7(5) . . . . ?
C100 C95 C96 C97 5.0(5) . . . . ?
C100 C95 C96 C104 -176.6(3) . . . . ?
C104 C96 C97 C98 -179.6(4) . . . . ?
C107 Al2 O4 C113 175.2(3) . . . . ?
C107 C108 C109 K2 67.9(3) . . . . ?
C107 C108 C109 C110 -0.3(6) . . . . ?
C108 C107 C112 K2 -67.6(3) . . . . ?
C108 C107 C112 C111 0.0(5) . . . . ?
C108 C109 C110 K2 66.3(3) . . . . ?
C108 C109 C110 C111 0.4(6) . . . . ?
C109 C110 C111 K2 65.3(3) . . . . ?
C109 C110 C111 C112 -0.3(6) . . . . ?
C110 C111 C112 K2 66.9(3) . . . . ?
C110 C111 C112 C107 0.2(6) . . . . ?
C112 C107 C108 K2 68.4(3) . . . . ?
C112 C107 C108 C109 0.1(5) . . . . ?
C113 C114 C115 K1 -68.7(3) . . . 2 ?
C113 C114 C115 C116 -1.7(6) . . . . ?
C114 C113 C118 K1 68.7(3) . . . 2 ?
C114 C113 C118 C117 -3.1(5) . . . . ?
C114 C115 C116 K1 -64.2(4) . . . 2 ?
C114 C115 C116 C117 0.2(7) . . . . ?
C115 C116 C117 K1 -65.1(4) . . . 2 ?
C115 C116 C117 C118 -0.2(7) . . . . ?
C116 C117 C118 K1 -68.2(4) . . . 2 ?
C116 C117 C118 C113 1.7(6) . . . . ?
C118 C113 C114 K1 -68.1(3) . . . 2 ?
C118 C113 C114 C115 3.1(5) . . . . ?
C123 C122 C121 C120 0.0 . . . . ?
C122 C123 C124 C119 0.0 . . . . ?
C122 C121 C120 C119 0.0 . . . . ?
C121 C120 C119 C124 0.0 . . . . ?
C120 C119 C124 C123 0.0 . . . . ?
C124 C123 C122 C121 0.0 . . . . ?
C129 C128 C127 C126 0.0 . . . . ?
C128 C129 C130 C125 0.0 . . . . ?
C128 C127 C126 C125 0.0 . . . . ?
C127 C126 C125 C130 0.0 . . . . ?
C126 C125 C130 C129 0.0 . . . . ?
C130 C129 C128 C127 0.0 . . . . ?
C136 C135 C134 C133 0.0 . . . . ?
C135 C136 C131 C132 0.0 . . . . ?
C135 C134 C133 C132 0.0 . . . . ?
C134 C133 C132 C131 0.0 . . . . ?
C133 C132 C131 C136 0.0 . . . . ?
C131 C136 C135 C134 0.0 . . . . ?
C141 C140 C139 C138 0.0 . . . . ?
C140 C141 C142 C137 0.0 . . . . ?
C140 C139 C138 C137 0.0 . . . . ?
C139 C138 C137 C142 0.0 . . . . ?
C138 C137 C142 C141 0.0 . . . . ?
C142 C141 C140 C139 0.0 . . . . ?
C148 C147 C146 C145 0.0 . . . . ?
C147 C148 C143 C144 0.0 . . . . ?
C147 C146 C145 C144 0.0 . . . . ?
C146 C145 C144 C143 0.0 . . . . ?
C145 C144 C143 C148 0.0 . . . . ?
C143 C148 C147 C146 0.0 . . . . ?
C149 C150 C151 C152 0.0 . . . . ?
C150 C149 C154 C153 0.0 . . . . ?
C150 C151 C152 C153 0.0 . . . . ?
C151 C152 C153 C154 0.0 . . . . ?
C152 C153 C154 C149 0.0 . . . . ?
C154 C149 C150 C151 0.0 . . . . ?
